data_7108505
loop_
_publ_author_name
'Tomokatsu Kushida'
'Zhiguo Zhou'
'Atsushi Wakamiya'
'Shigehiro Yamaguchi'

_publ_section_title
;
 Planarized B-Phenylborataanthracene: Structural and Electronic Impacts of
 Coplanar-Constraint
;
_journal_name_full Chem.Commun.
_journal_page_first 10715
_journal_paper_doi 10.1039/c2cc35874c
_journal_volume 48
_journal_year 2012
_chemical_formula_moiety 'C25 H22 B, C16 H32 Li O4'
_chemical_formula_sum 'C41 H54 B Li O4'
_chemical_formula_weight 628.59
_chemical_name_systematic
;
?
;
_space_group_IT_number 14
_symmetry_cell_setting monoclinic
_symmetry_Int_Tables_number 14
_symmetry_space_group_name_Hall '-P 2ybc'
_symmetry_space_group_name_H-M 'P 1 21/c 1'
_atom_sites_solution_hydrogens geom
_atom_sites_solution_primary direct
_atom_sites_solution_secondary difmap
_audit_creation_method SHELXL-97
_cell_angle_alpha 90.00
_cell_angle_beta 97.81(3)
_cell_angle_gamma 90.00
_cell_formula_units_Z 24
_cell_length_a 10.938(16)
_cell_length_b 34.75(3)
_cell_length_c 57.15(6)
_cell_measurement_reflns_used 184
_cell_measurement_temperature 123.1500
_cell_measurement_theta_max 31.5050
_cell_measurement_theta_min 2.3490
_cell_volume 21521(4)
_computing_structure_refinement 'SHELXL-97 (Sheldrick, 1997)'
_computing_structure_solution 'SHELXS-97 (Sheldrick, 1990)'
_diffrn_ambient_temperature 123.1500
_diffrn_detector_area_resol_mean 28.5714
_diffrn_measured_fraction_theta_full 0.946
_diffrn_measured_fraction_theta_max 0.946
_diffrn_measurement_device_type
;
Saturn70 CCD (4x4 bin mode) with MicroMax-007
;
_diffrn_measurement_method dtprofit.ref
_diffrn_radiation_monochromator VariMax
_diffrn_radiation_source 'fine-focus sealed tube'
_diffrn_radiation_type MoKa
_diffrn_radiation_wavelength 0.71070
_diffrn_reflns_av_R_equivalents 0.1087
_diffrn_reflns_av_sigmaI/netI 0.1538
_diffrn_reflns_limit_h_max 12
_diffrn_reflns_limit_h_min -11
_diffrn_reflns_limit_k_max 39
_diffrn_reflns_limit_k_min -37
_diffrn_reflns_limit_l_max 65
_diffrn_reflns_limit_l_min -65
_diffrn_reflns_number 97827
_diffrn_reflns_theta_full 24.00
_diffrn_reflns_theta_max 24.00
_diffrn_reflns_theta_min 2.35
_exptl_absorpt_coefficient_mu 0.072
_exptl_absorpt_correction_T_max 1.0000
_exptl_absorpt_correction_T_min 0.6688
_exptl_absorpt_correction_type multi-scan
_exptl_absorpt_process_details 'Jacobson, R. (1998) Private communication'
_exptl_crystal_colour red
_exptl_crystal_density_diffrn 1.164
_exptl_crystal_density_method 'not measured'
_exptl_crystal_description prism
_exptl_crystal_F_000 8160
_exptl_crystal_size_max 0.20
_exptl_crystal_size_mid 0.20
_exptl_crystal_size_min 0.10
_refine_diff_density_max 0.726
_refine_diff_density_min -0.697
_refine_diff_density_rms 0.072
_refine_ls_extinction_coef none
_refine_ls_extinction_method none
_refine_ls_goodness_of_fit_ref 1.085
_refine_ls_hydrogen_treatment constr
_refine_ls_matrix_type full
_refine_ls_number_parameters 2563
_refine_ls_number_reflns 31987
_refine_ls_number_restraints 120
_refine_ls_restrained_S_all 1.099
_refine_ls_R_factor_all 0.1963
_refine_ls_R_factor_gt 0.1098
_refine_ls_shift/su_max 0.000
_refine_ls_shift/su_mean 0.000
_refine_ls_structure_factor_coef Fsqd
_refine_ls_weighting_details 'calc w=1/[\s^2^(Fo^2^)+(0.1456P)^2^+20.4549P] where P=(Fo^2^+2Fc^2^)/3'
_refine_ls_weighting_scheme calc
_refine_ls_wR_factor_gt 0.2654
_refine_ls_wR_factor_ref 0.3531
_reflns_number_gt 16034
_reflns_number_total 31987
_reflns_threshold_expression >2sigma(I)
_cod_data_source_file c2cc35874c.txt
_cod_data_source_block compound_2Li
_cod_original_cell_volume 21521(43)
_cod_original_sg_symbol_H-M P21/c
_cod_database_code 7108505

loop_
_symmetry_equiv_pos_as_xyz
'x, y, z'
'-x, y+1/2, -z+1/2'
'-x, -y, -z'
'x, -y-1/2, z-1/2'

loop_
_atom_site_label
_atom_site_type_symbol
_atom_site_fract_x
_atom_site_fract_y
_atom_site_fract_z
_atom_site_U_iso_or_equiv
_atom_site_adp_type
_atom_site_occupancy
_atom_site_symmetry_multiplicity
_atom_site_calc_flag
_atom_site_refinement_flags
B1 B 0.5556(6) -0.48882(18) -0.24147(13) 0.0277(16) Uani 1 1 d .
C1 C 0.6426(5) -0.46249(15) -0.22697(10) 0.0254(14) Uani 1 1 d .
C2 C 0.7730(5) -0.46736(16) -0.22701(11) 0.0309(15) Uani 1 1 d .
C3 C 0.8143(6) -0.49665(17) -0.24139(12) 0.0359(16) Uani 1 1 d .
H1 H 0.8990 -0.4996 -0.2411 0.043 Uiso 1 1 calc R
C4 C 0.7362(5) -0.52151(16) -0.25600(11) 0.0290(14) Uani 1 1 d .
C5 C 0.6050(5) -0.51882(16) -0.25634(10) 0.0285(14) Uani 1 1 d .
C6 C 0.5991(5) -0.43323(17) -0.21276(11) 0.0313(15) Uani 1 1 d .
C7 C 0.6821(6) -0.41022(18) -0.19885(11) 0.0375(16) Uani 1 1 d .
H2 H 0.6540 -0.3912 -0.1894 0.045 Uiso 1 1 calc R
C8 C 0.8090(6) -0.41550(18) -0.19898(11) 0.0382(16) Uani 1 1 d .
H3 H 0.8640 -0.3996 -0.1896 0.046 Uiso 1 1 calc R
C9 C 0.8548(6) -0.44339(17) -0.21250(12) 0.0377(17) Uani 1 1 d .
H4 H 0.9396 -0.4464 -0.2120 0.045 Uiso 1 1 calc R
C10 C 0.5218(6) -0.54365(17) -0.27087(11) 0.0327(15) Uani 1 1 d .
C11 C 0.5727(6) -0.56939(18) -0.28548(12) 0.0433(18) Uani 1 1 d .
H5 H 0.5204 -0.5853 -0.2954 0.052 Uiso 1 1 calc R
C12 C 0.6982(7) -0.57202(19) -0.28576(13) 0.0473(19) Uani 1 1 d .
H6 H 0.7286 -0.5891 -0.2961 0.057 Uiso 1 1 calc R
C13 C 0.7794(7) -0.54964(19) -0.27097(12) 0.0443(18) Uani 1 1 d .
H7 H 0.8638 -0.5530 -0.2708 0.053 Uiso 1 1 calc R
C14 C 0.4164(5) -0.48366(16) -0.24206(11) 0.0293(14) Uani 1 1 d .
C15 C 0.3711(5) -0.45321(17) -0.22926(10) 0.0281(14) Uani 1 1 d .
C16 C 0.2432(6) -0.44760(18) -0.23113(12) 0.0366(16) Uani 1 1 d .
H8 H 0.2117 -0.4272 -0.2233 0.044 Uiso 1 1 calc R
C17 C 0.1640(6) -0.47236(19) -0.24461(13) 0.0415(17) Uani 1 1 d .
H9 H 0.0793 -0.4686 -0.2456 0.050 Uiso 1 1 calc R
C18 C 0.2076(6) -0.50243(19) -0.25662(12) 0.0387(17) Uani 1 1 d .
H10 H 0.1520 -0.5187 -0.2655 0.046 Uiso 1 1 calc R
C19 C 0.3342(6) -0.50898(17) -0.25571(11) 0.0313(15) Uani 1 1 d .
C20 C 0.4584(6) -0.42513(16) -0.21397(12) 0.0343(15) Uani 1 1 d .
C21 C 0.4349(6) -0.38481(17) -0.22463(13) 0.0435(18) Uani 1 1 d .
H11 H 0.4647 -0.3837 -0.2397 0.065 Uiso 1 1 calc R
H12 H 0.4773 -0.3660 -0.2142 0.065 Uiso 1 1 calc R
H13 H 0.3479 -0.3795 -0.2267 0.065 Uiso 1 1 calc R
C22 C 0.4219(6) -0.4254(2) -0.18886(12) 0.0470(18) Uani 1 1 d .
H14 H 0.4752 -0.4083 -0.1789 0.071 Uiso 1 1 calc R
H15 H 0.4299 -0.4510 -0.1825 0.071 Uiso 1 1 calc R
H16 H 0.3380 -0.4169 -0.1894 0.071 Uiso 1 1 calc R
C23 C 0.3833(6) -0.54374(18) -0.26825(12) 0.0363(16) Uani 1 1 d .
C24 C 0.3063(7) -0.5495(2) -0.29274(13) 0.056(2) Uani 1 1 d .
H17 H 0.3187 -0.5280 -0.3027 0.084 Uiso 1 1 calc R
H18 H 0.2205 -0.5513 -0.2910 0.084 Uiso 1 1 calc R
H19 H 0.3320 -0.5727 -0.2998 0.084 Uiso 1 1 calc R
C25 C 0.3642(7) -0.57946(18) -0.25288(12) 0.0465(18) Uani 1 1 d .
H20 H 0.3960 -0.6019 -0.2598 0.070 Uiso 1 1 calc R
H21 H 0.2778 -0.5828 -0.2521 0.070 Uiso 1 1 calc R
H22 H 0.4071 -0.5757 -0.2372 0.070 Uiso 1 1 calc R
Li1 Li 0.1340(9) -0.1045(3) -0.3048(2) 0.037(3) Uani 1 1 d .
O1 O 0.2706(4) -0.07978(11) -0.31675(7) 0.0315(10) Uani 1 1 d .
C26 C 0.3104(6) -0.0415(2) -0.31001(15) 0.055(2) Uani 1 1 d .
H23 H 0.3088 -0.0376 -0.2933 0.066 Uiso 1 1 calc R
H24 H 0.2566 -0.0227 -0.3187 0.066 Uiso 1 1 calc R
C27 C 0.4385(8) -0.0374(2) -0.31572(17) 0.077(3) Uani 1 1 d .
H25 H 0.4491 -0.0128 -0.3231 0.092 Uiso 1 1 calc R
H26 H 0.4977 -0.0394 -0.3015 0.092 Uiso 1 1 calc R
C28 C 0.4550(8) -0.0688(2) -0.33188(19) 0.084(3) Uani 1 1 d .
H27 H 0.5357 -0.0804 -0.3278 0.101 Uiso 1 1 calc R
H28 H 0.4488 -0.0592 -0.3479 0.101 Uiso 1 1 calc R
C29 C 0.3579(6) -0.09734(18) -0.32993(13) 0.0394(17) Uani 1 1 d .
H29 H 0.3181 -0.1047 -0.3455 0.047 Uiso 1 1 calc R
H30 H 0.3928 -0.1202 -0.3219 0.047 Uiso 1 1 calc R
O2 O 0.0667(4) -0.14578(11) -0.32567(8) 0.0386(11) Uani 1 1 d .
C30 C 0.1342(6) -0.18114(18) -0.32871(14) 0.0448(18) Uani 1 1 d .
H31 H 0.2056 -0.1834 -0.3167 0.054 Uiso 1 1 calc R
H32 H 0.1613 -0.1820 -0.3442 0.054 Uiso 1 1 calc R
C31 C 0.0419(6) -0.2127(2) -0.32616(18) 0.068(3) Uani 1 1 d .
H33 H 0.0460 -0.2322 -0.3382 0.082 Uiso 1 1 calc R
H34 H 0.0601 -0.2247 -0.3108 0.082 Uiso 1 1 calc R
C32 C -0.0808(6) -0.19545(19) -0.32881(16) 0.060(2) Uani 1 1 d .
H35 H -0.1209 -0.2008 -0.3150 0.072 Uiso 1 1 calc R
H36 H -0.1314 -0.2058 -0.3426 0.072 Uiso 1 1 calc R
C33 C -0.0634(6) -0.15318(18) -0.33144(13) 0.0451(18) Uani 1 1 d .
H37 H -0.0920 -0.1452 -0.3475 0.054 Uiso 1 1 calc R
H38 H -0.1095 -0.1391 -0.3209 0.054 Uiso 1 1 calc R
O3 O 0.0005(4) -0.06929(12) -0.30320(8) 0.0406(11) Uani 1 1 d .
C34 C -0.0896(6) -0.0708(2) -0.28716(13) 0.0461(19) Uani 1 1 d .
H39 H -0.0613 -0.0572 -0.2726 0.055 Uiso 1 1 calc R
H40 H -0.1085 -0.0972 -0.2834 0.055 Uiso 1 1 calc R
C35 C -0.2005(6) -0.0512(2) -0.30085(14) 0.056(2) Uani 1 1 d .
H41 H -0.2483 -0.0692 -0.3114 0.067 Uiso 1 1 calc R
H42 H -0.2532 -0.0402 -0.2902 0.067 Uiso 1 1 calc R
C36 C -0.1472(7) -0.0207(2) -0.31436(14) 0.056(2) Uani 1 1 d .
H43 H -0.1520 0.0041 -0.3067 0.067 Uiso 1 1 calc R
H44 H -0.1910 -0.0191 -0.3303 0.067 Uiso 1 1 calc R
C37 C -0.0136(6) -0.03215(19) -0.31483(13) 0.0444(18) Uani 1 1 d .
H45 H 0.0041 -0.0341 -0.3310 0.053 Uiso 1 1 calc R
H46 H 0.0417 -0.0134 -0.3065 0.053 Uiso 1 1 calc R
O4 O 0.1997(4) -0.13157(14) -0.27668(8) 0.0476(12) Uani 1 1 d .
C38 C 0.1305(7) -0.1545(3) -0.26270(16) 0.075(3) Uani 1 1 d .
H47 H 0.0620 -0.1666 -0.2725 0.090 Uiso 1 1 calc R
H48 H 0.0983 -0.1388 -0.2509 0.090 Uiso 1 1 calc R
C39 C 0.2159(7) -0.1835(3) -0.25138(18) 0.076(3) Uani 1 1 d .
H49 H 0.2186 -0.2058 -0.2615 0.091 Uiso 1 1 calc R
H50 H 0.1918 -0.1917 -0.2364 0.091 Uiso 1 1 calc R
C40 C 0.3385(6) -0.1633(2) -0.24770(13) 0.0493(19) Uani 1 1 d .
H51 H 0.4050 -0.1811 -0.2495 0.059 Uiso 1 1 calc R
H52 H 0.3533 -0.1518 -0.2321 0.059 Uiso 1 1 calc R
C41 C 0.3284(6) -0.1327(2) -0.26671(12) 0.0424(17) Uani 1 1 d .
H53 H 0.3546 -0.1080 -0.2600 0.051 Uiso 1 1 calc R
H54 H 0.3794 -0.1393 -0.2787 0.051 Uiso 1 1 calc R
B2 B 0.6806(6) -0.24024(18) -0.02267(13) 0.0272(16) Uani 1 1 d .
C42 C 0.6105(5) -0.26632(15) -0.00845(10) 0.0248(13) Uani 1 1 d .
C43 C 0.6326(5) -0.26283(15) 0.01693(10) 0.0241(13) Uani 1 1 d .
C44 C 0.7248(5) -0.23735(16) 0.02773(11) 0.0292(14) Uani 1 1 d .
H55 H 0.7392 -0.2367 0.0441 0.035 Uiso 1 1 calc R
C45 C 0.7956(5) -0.21309(16) 0.01526(11) 0.0282(14) Uani 1 1 d .
C46 C 0.7750(5) -0.21332(16) -0.01034(12) 0.0291(15) Uani 1 1 d .
C47 C 0.5184(5) -0.29164(16) -0.01961(11) 0.0275(14) Uani 1 1 d .
C48 C 0.4488(5) -0.31247(16) -0.00553(11) 0.0299(15) Uani 1 1 d .
H56 H 0.3885 -0.3293 -0.0125 0.036 Uiso 1 1 calc R
C49 C 0.4682(6) -0.30854(16) 0.01909(12) 0.0333(15) Uani 1 1 d .
H57 H 0.4194 -0.3227 0.0280 0.040 Uiso 1 1 calc R
C50 C 0.5561(5) -0.28464(17) 0.03043(12) 0.0335(15) Uani 1 1 d .
H58 H 0.5661 -0.2826 0.0468 0.040 Uiso 1 1 calc R
C51 C 0.8406(5) -0.18796(16) -0.02360(11) 0.0296(15) Uani 1 1 d .
C52 C 0.9286(5) -0.16358(17) -0.01120(13) 0.0364(16) Uani 1 1 d .
H59 H 0.9716 -0.1464 -0.0195 0.044 Uiso 1 1 calc R
C53 C 0.9529(6) -0.16470(18) 0.01362(12) 0.0369(16) Uani 1 1 d .
H60 H 1.0147 -0.1491 0.0214 0.044 Uiso 1 1 calc R
C54 C 0.8883(5) -0.18794(17) 0.02644(12) 0.0349(16) Uani 1 1 d .
H61 H 0.9048 -0.1875 0.0428 0.042 Uiso 1 1 calc R
C55 C 0.6535(5) -0.24084(16) -0.04958(11) 0.0279(14) Uani 1 1 d .
C56 C 0.5639(6) -0.26662(17) -0.06104(12) 0.0342(15) Uani 1 1 d .
C57 C 0.5404(6) -0.26583(19) -0.08558(11) 0.0386(16) Uani 1 1 d .
H62 H 0.4839 -0.2831 -0.0934 0.046 Uiso 1 1 calc R
C58 C 0.5996(7) -0.2399(2) -0.09852(13) 0.0482(19) Uani 1 1 d .
H63 H 0.5805 -0.2392 -0.1149 0.058 Uiso 1 1 calc R
C59 C 0.6880(6) -0.21453(19) -0.08718(12) 0.0413(17) Uani 1 1 d .
H64 H 0.7283 -0.1975 -0.0961 0.050 Uiso 1 1 calc R
C60 C 0.7159(6) -0.21474(17) -0.06295(12) 0.0336(15) Uani 1 1 d .
C61 C 0.5004(6) -0.29663(17) -0.04664(11) 0.0344(15) Uani 1 1 d .
C62 C 0.3628(6) -0.29857(19) -0.05621(12) 0.0430(17) Uani 1 1 d .
H65 H 0.3256 -0.2739 -0.0545 0.065 Uiso 1 1 calc R
H66 H 0.3235 -0.3175 -0.0476 0.065 Uiso 1 1 calc R
H67 H 0.3530 -0.3055 -0.0726 0.065 Uiso 1 1 calc R
C63 C 0.5614(7) -0.33640(18) -0.05157(12) 0.0452(18) Uani 1 1 d .
H68 H 0.5508 -0.3412 -0.0683 0.068 Uiso 1 1 calc R
H69 H 0.5228 -0.3566 -0.0438 0.068 Uiso 1 1 calc R
H70 H 0.6479 -0.3356 -0.0457 0.068 Uiso 1 1 calc R
C64 C 0.8115(5) -0.18589(17) -0.05096(12) 0.0332(15) Uani 1 1 d .
C65 C 0.7609(6) -0.14460(18) -0.05704(13) 0.0434(18) Uani 1 1 d .
H71 H 0.7489 -0.1412 -0.0739 0.065 Uiso 1 1 calc R
H72 H 0.8191 -0.1259 -0.0499 0.065 Uiso 1 1 calc R
H73 H 0.6837 -0.1413 -0.0511 0.065 Uiso 1 1 calc R
C66 C 0.9342(6) -0.1916(2) -0.06121(13) 0.0462(18) Uani 1 1 d .
H74 H 0.9654 -0.2170 -0.0575 0.069 Uiso 1 1 calc R
H75 H 0.9934 -0.1729 -0.0545 0.069 Uiso 1 1 calc R
H76 H 0.9200 -0.1884 -0.0780 0.069 Uiso 1 1 calc R
Li2 Li 0.3170(10) -0.1050(3) -0.1427(2) 0.044(3) Uani 1 1 d .
O5 O 0.3376(5) -0.13380(15) -0.11331(9) 0.0593(14) Uani 1 1 d .
C67 C 0.2760(10) -0.1710(3) -0.11221(17) 0.102(4) Uani 1 1 d U
H77 H 0.1902 -0.1690 -0.1191 0.123 Uiso 1 1 calc R
H78 H 0.3158 -0.1902 -0.1209 0.123 Uiso 1 1 calc R
C68 C 0.2842(7) -0.1819(2) -0.08781(14) 0.063(2) Uani 1 1 d .
H79 H 0.2942 -0.2095 -0.0860 0.076 Uiso 1 1 calc R
H80 H 0.2105 -0.1741 -0.0813 0.076 Uiso 1 1 calc R
C69 C 0.3967(6) -0.1609(2) -0.07553(13) 0.0499(19) Uani 1 1 d .
H81 H 0.3804 -0.1500 -0.0606 0.060 Uiso 1 1 calc R
H82 H 0.4671 -0.1780 -0.0726 0.060 Uiso 1 1 calc R
C70 C 0.4189(8) -0.1296(3) -0.09292(15) 0.076(3) Uani 1 1 d .
H83 H 0.4078 -0.1045 -0.0860 0.091 Uiso 1 1 calc R
H84 H 0.5030 -0.1312 -0.0965 0.091 Uiso 1 1 calc R
O6 O 0.3427(4) -0.14249(12) -0.16644(8) 0.0408(11) Uani 1 1 d .
C71 C 0.2690(6) -0.17485(19) -0.17585(14) 0.0472(18) Uani 1 1 d .
H85 H 0.2260 -0.1689 -0.1914 0.057 Uiso 1 1 calc R
H86 H 0.2086 -0.1815 -0.1656 0.057 Uiso 1 1 calc R
C72 C 0.3561(7) -0.2068(2) -0.1772(2) 0.094(4) Uani 1 1 d U
H87 H 0.3359 -0.2280 -0.1674 0.113 Uiso 1 1 calc R
H88 H 0.3519 -0.2158 -0.1933 0.113 Uiso 1 1 calc R
C73 C 0.4771(8) -0.1927(3) -0.1690(2) 0.092(3) Uani 1 1 d U
H89 H 0.5079 -0.2042 -0.1539 0.111 Uiso 1 1 calc R
H90 H 0.5331 -0.1991 -0.1801 0.111 Uiso 1 1 calc R
C74 C 0.4694(6) -0.1528(2) -0.16662(17) 0.065(3) Uani 1 1 d .
H91 H 0.5012 -0.1402 -0.1797 0.078 Uiso 1 1 calc R
H92 H 0.5183 -0.1446 -0.1520 0.078 Uiso 1 1 calc R
O7 O 0.1580(4) -0.08217(13) -0.14995(8) 0.0429(12) Uani 1 1 d .
C75 C 0.1176(6) -0.05581(19) -0.13296(13) 0.0454(18) Uani 1 1 d .
H93 H 0.1388 -0.0295 -0.1364 0.055 Uiso 1 1 calc R
H94 H 0.1547 -0.0622 -0.1170 0.055 Uiso 1 1 calc R
C76 C -0.0198(6) -0.0611(2) -0.13576(14) 0.054(2) Uani 1 1 d .
H95 H -0.0606 -0.0385 -0.1306 0.065 Uiso 1 1 calc R
H96 H -0.0423 -0.0833 -0.1270 0.065 Uiso 1 1 calc R
C77 C -0.0511(6) -0.0671(2) -0.16201(14) 0.053(2) Uani 1 1 d .
H97 H -0.0535 -0.0429 -0.1705 0.063 Uiso 1 1 calc R
H98 H -0.1297 -0.0802 -0.1658 0.063 Uiso 1 1 calc R
C78 C 0.0547(6) -0.0921(2) -0.16747(12) 0.0429(18) Uani 1 1 d .
H99 H 0.0342 -0.1192 -0.1664 0.051 Uiso 1 1 calc R
H100 H 0.0738 -0.0870 -0.1832 0.051 Uiso 1 1 calc R
O8 O 0.4317(4) -0.06384(14) -0.14037(10) 0.0577(15) Uani 1 1 d .
C79 C 0.5577(7) -0.0626(3) -0.12846(17) 0.084(3) Uani 1 1 d .
H101 H 0.5939 -0.0881 -0.1269 0.101 Uiso 1 1 calc R
H102 H 0.5619 -0.0510 -0.1129 0.101 Uiso 1 1 calc R
C80 C 0.6198(10) -0.0378(4) -0.14497(19) 0.117(4) Uani 1 1 d U
H103 H 0.6507 -0.0536 -0.1569 0.140 Uiso 1 1 calc R
H104 H 0.6886 -0.0240 -0.1363 0.140 Uiso 1 1 calc R
C81 C 0.5235(9) -0.0100(3) -0.1563(2) 0.093(3) Uani 1 1 d U
H105 H 0.5262 -0.0080 -0.1732 0.111 Uiso 1 1 calc R
H106 H 0.5356 0.0154 -0.1493 0.111 Uiso 1 1 calc R
C82 C 0.3996(7) -0.0275(2) -0.15134(15) 0.064(2) Uani 1 1 d .
H107 H 0.3603 -0.0110 -0.1409 0.077 Uiso 1 1 calc R
H108 H 0.3439 -0.0310 -0.1659 0.077 Uiso 1 1 calc R
B3 B 0.1029(7) -0.4949(2) -0.07434(12) 0.0307(17) Uani 1 1 d .
C83 C 0.0436(6) -0.52083(17) -0.09348(10) 0.0311(15) Uani 1 1 d .
C84 C -0.0907(6) -0.51920(18) -0.09915(12) 0.0377(16) Uani 1 1 d .
C85 C -0.1593(6) -0.49377(19) -0.08641(12) 0.0424(18) Uani 1 1 d .
H109 H -0.2445 -0.4932 -0.0905 0.051 Uiso 1 1 calc R
C86 C -0.1071(6) -0.46960(18) -0.06815(12) 0.0364(16) Uani 1 1 d .
C87 C 0.0252(6) -0.46857(17) -0.06182(11) 0.0346(16) Uani 1 1 d .
C88 C 0.1133(6) -0.54643(17) -0.10535(11) 0.0333(15) Uani 1 1 d .
C89 C 0.0543(7) -0.56994(19) -0.12291(12) 0.0447(18) Uani 1 1 d .
H110 H 0.0999 -0.5868 -0.1309 0.054 Uiso 1 1 calc R
C90 C -0.0749(7) -0.5682(2) -0.12863(12) 0.051(2) Uani 1 1 d .
H111 H -0.1132 -0.5841 -0.1405 0.061 Uiso 1 1 calc R
C91 C -0.1462(7) -0.5439(2) -0.11726(12) 0.0444(18) Uani 1 1 d .
H112 H -0.2314 -0.5436 -0.1215 0.053 Uiso 1 1 calc R
C92 C 0.0815(6) -0.44440(17) -0.04314(11) 0.0356(16) Uani 1 1 d .
C93 C 0.0066(7) -0.4212(2) -0.03163(13) 0.053(2) Uani 1 1 d .
H113 H 0.0414 -0.4045 -0.0198 0.064 Uiso 1 1 calc R
C94 C -0.1220(8) -0.4226(2) -0.03764(14) 0.056(2) Uani 1 1 d .
H114 H -0.1708 -0.4074 -0.0292 0.068 Uiso 1 1 calc R
C95 C -0.1773(7) -0.4450(2) -0.05502(14) 0.051(2) Uani 1 1 d .
H115 H -0.2628 -0.4445 -0.0586 0.061 Uiso 1 1 calc R
C96 C 0.2435(5) -0.49526(17) -0.06783(10) 0.0285(14) Uani 1 1 d .
C97 C 0.3146(5) -0.52061(17) -0.07931(11) 0.0304(15) Uani 1 1 d .
C98 C 0.4418(6) -0.5208(2) -0.07289(13) 0.0459(18) Uani 1 1 d .
H116 H 0.4903 -0.5377 -0.0803 0.055 Uiso 1 1 calc R
C99 C 0.4964(6) -0.4963(2) -0.05564(15) 0.054(2) Uani 1 1 d .
H117 H 0.5817 -0.4965 -0.0515 0.064 Uiso 1 1 calc R
C100 C 0.4254(6) -0.47152(19) -0.04444(12) 0.0439(18) Uani 1 1 d .
H118 H 0.4637 -0.4548 -0.0330 0.053 Uiso 1 1 calc R
C101 C 0.2973(6) -0.47088(17) -0.04988(11) 0.0359(16) Uani 1 1 d .
C102 C 0.2559(6) -0.54986(18) -0.09832(12) 0.0382(16) Uani 1 1 d .
C103 C 0.3206(7) -0.5460(2) -0.12061(13) 0.053(2) Uani 1 1 d .
H119 H 0.3092 -0.5204 -0.1268 0.079 Uiso 1 1 calc R
H120 H 0.2857 -0.5642 -0.1323 0.079 Uiso 1 1 calc R
H121 H 0.4072 -0.5511 -0.1166 0.079 Uiso 1 1 calc R
C104 C 0.2809(7) -0.59053(18) -0.08768(12) 0.0454(18) Uani 1 1 d .
H122 H 0.3680 -0.5938 -0.0830 0.068 Uiso 1 1 calc R
H123 H 0.2519 -0.6096 -0.0993 0.068 Uiso 1 1 calc R
H124 H 0.2385 -0.5934 -0.0741 0.068 Uiso 1 1 calc R
C105 C 0.2207(6) -0.44376(18) -0.03623(12) 0.0392(17) Uani 1 1 d .
C106 C 0.2651(7) -0.40221(18) -0.03902(14) 0.055(2) Uani 1 1 d .
H125 H 0.2570 -0.3957 -0.0555 0.082 Uiso 1 1 calc R
H126 H 0.3501 -0.4001 -0.0322 0.082 Uiso 1 1 calc R
H127 H 0.2160 -0.3849 -0.0311 0.082 Uiso 1 1 calc R
C107 C 0.2467(8) -0.4545(2) -0.00985(13) 0.059(2) Uani 1 1 d .
H128 H 0.2031 -0.4372 -0.0008 0.088 Uiso 1 1 calc R
H129 H 0.3336 -0.4527 -0.0046 0.088 Uiso 1 1 calc R
H130 H 0.2194 -0.4804 -0.0077 0.088 Uiso 1 1 calc R
Li3 Li 0.8114(11) -0.3746(3) -0.1327(2) 0.047(3) Uani 1 1 d .
O9 O 0.6759(5) -0.40745(14) -0.12685(9) 0.0566(14) Uani 1 1 d .
C108 C 0.6524(7) -0.4465(2) -0.13564(14) 0.059(2) Uani 1 1 d .
H131 H 0.7199 -0.4634 -0.1296 0.070 Uiso 1 1 calc R
H132 H 0.6430 -0.4469 -0.1528 0.070 Uiso 1 1 calc R
C109 C 0.5339(8) -0.4590(3) -0.12685(16) 0.080(3) Uani 1 1 d .
H133 H 0.4701 -0.4642 -0.1400 0.096 Uiso 1 1 calc R
H134 H 0.5473 -0.4821 -0.1173 0.096 Uiso 1 1 calc R
C110 C 0.4996(10) -0.4268(4) -0.1129(2) 0.119(5) Uani 1 1 d .
H135 H 0.4768 -0.4361 -0.0980 0.142 Uiso 1 1 calc R
H136 H 0.4294 -0.4134 -0.1213 0.142 Uiso 1 1 calc R
C111 C 0.6061(8) -0.4007(3) -0.10836(15) 0.072(3) Uani 1 1 d .
H137 H 0.5791 -0.3741 -0.1084 0.087 Uiso 1 1 calc R
H138 H 0.6543 -0.4062 -0.0932 0.087 Uiso 1 1 calc R
O10 O 0.9510(4) -0.40165(12) -0.14046(9) 0.0452(12) Uani 1 1 d .
C112 C 1.0572(6) -0.3824(2) -0.14747(15) 0.056(2) Uani 1 1 d .
H139 H 1.0875 -0.3629 -0.1360 0.067 Uiso 1 1 calc R
H140 H 1.0359 -0.3701 -0.1627 0.067 Uiso 1 1 calc R
C113 C 1.1505(10) -0.4121(3) -0.1488(2) 0.112(4) Uani 1 1 d U
H141 H 1.1480 -0.4211 -0.1649 0.135 Uiso 1 1 calc R
H142 H 1.2321 -0.4018 -0.1435 0.135 Uiso 1 1 calc R
C114 C 1.1230(8) -0.4431(3) -0.13360(19) 0.090(3) Uani 1 1 d U
H143 H 1.1647 -0.4395 -0.1177 0.108 Uiso 1 1 calc R
H144 H 1.1480 -0.4677 -0.1395 0.108 Uiso 1 1 calc R
C115 C 0.9849(8) -0.4414(2) -0.13418(17) 0.071(3) Uani 1 1 d .
H145 H 0.9443 -0.4591 -0.1458 0.085 Uiso 1 1 calc R
H146 H 0.9618 -0.4479 -0.1189 0.085 Uiso 1 1 calc R
O11 O 0.8705(5) -0.34606(14) -0.10470(10) 0.0726(17) Uani 1 1 d .
C116 C 0.8564(11) -0.3081(3) -0.0991(2) 0.106(3) Uani 1 1 d U
H147 H 0.7726 -0.3033 -0.0961 0.128 Uiso 1 1 calc R
H148 H 0.8732 -0.2918 -0.1121 0.128 Uiso 1 1 calc R
C117 C 0.9396(12) -0.3002(3) -0.0790(2) 0.121(3) Uani 1 1 d U
H149 H 0.8950 -0.2943 -0.0659 0.145 Uiso 1 1 calc R
H150 H 0.9896 -0.2781 -0.0818 0.145 Uiso 1 1 calc R
C118 C 1.0179(12) -0.3334(3) -0.0733(2) 0.120(3) Uani 1 1 d U
H151 H 1.1005 -0.3288 -0.0771 0.144 Uiso 1 1 calc R
H152 H 1.0230 -0.3398 -0.0567 0.144 Uiso 1 1 calc R
C119 C 0.9620(11) -0.3614(3) -0.0868(2) 0.111(4) Uani 1 1 d U
H153 H 0.9233 -0.3793 -0.0770 0.133 Uiso 1 1 calc R
H154 H 1.0230 -0.3755 -0.0942 0.133 Uiso 1 1 calc R
O12 O 0.7379(4) -0.33524(11) -0.15397(8) 0.0387(11) Uani 1 1 d .
C120 C 0.6115(6) -0.32373(19) -0.15380(13) 0.0451(18) Uani 1 1 d .
H155 H 0.6005 -0.3123 -0.1387 0.054 Uiso 1 1 calc R
H156 H 0.5566 -0.3456 -0.1567 0.054 Uiso 1 1 calc R
C121 C 0.5867(6) -0.29472(18) -0.17339(14) 0.049(2) Uani 1 1 d .
H157 H 0.5225 -0.2768 -0.1705 0.059 Uiso 1 1 calc R
H158 H 0.5633 -0.3072 -0.1885 0.059 Uiso 1 1 calc R
C122 C 0.7097(6) -0.27483(19) -0.17243(15) 0.055(2) Uani 1 1 d .
H159 H 0.7184 -0.2547 -0.1606 0.066 Uiso 1 1 calc R
H160 H 0.7197 -0.2637 -0.1876 0.066 Uiso 1 1 calc R
C123 C 0.8020(6) -0.30683(18) -0.16590(12) 0.0397(17) Uani 1 1 d .
H161 H 0.8294 -0.3177 -0.1799 0.048 Uiso 1 1 calc R
H162 H 0.8733 -0.2973 -0.1556 0.048 Uiso 1 1 calc R
B4 B 0.0107(6) -0.2402(2) -0.18681(13) 0.0292(17) Uani 1 1 d .
C124 C 0.1021(5) -0.26618(16) -0.17247(11) 0.0271(14) Uani 1 1 d .
C125 C 0.1253(5) -0.26131(18) -0.14763(12) 0.0360(16) Uani 1 1 d .
C126 C 0.0551(5) -0.23454(18) -0.13650(11) 0.0343(16) Uani 1 1 d .
H163 H 0.0679 -0.2332 -0.1201 0.041 Uiso 1 1 calc R
C127 C -0.0340(5) -0.20952(17) -0.14884(11) 0.0298(14) Uani 1 1 d .
C128 C -0.0572(5) -0.21138(17) -0.17416(10) 0.0273(14) Uani 1 1 d .
C129 C 0.1691(5) -0.29367(16) -0.18442(12) 0.0298(15) Uani 1 1 d .
C130 C 0.2576(5) -0.31582(18) -0.17102(13) 0.0378(16) Uani 1 1 d .
H164 H 0.3023 -0.3339 -0.1783 0.045 Uiso 1 1 calc R
C131 C 0.2803(6) -0.3110(2) -0.14635(14) 0.0456(19) Uani 1 1 d .
H165 H 0.3404 -0.3261 -0.1377 0.055 Uiso 1 1 calc R
C132 C 0.2176(6) -0.28500(19) -0.13464(12) 0.0408(17) Uani 1 1 d .
H166 H 0.2347 -0.2827 -0.1183 0.049 Uiso 1 1 calc R
C133 C -0.1456(5) -0.18603(16) -0.18682(11) 0.0287(14) Uani 1 1 d .
C134 C -0.2086(5) -0.16066(17) -0.17432(11) 0.0326(15) Uani 1 1 d .
H167 H -0.2666 -0.1442 -0.1825 0.039 Uiso 1 1 calc R
C135 C -0.1875(6) -0.15910(19) -0.14980(12) 0.0412(17) Uani 1 1 d .
H168 H -0.2328 -0.1420 -0.1419 0.049 Uiso 1 1 calc R
C136 C -0.1016(6) -0.18222(19) -0.13702(12) 0.0409(17) Uani 1 1 d .
H169 H -0.0874 -0.1801 -0.1207 0.049 Uiso 1 1 calc R
C137 C -0.0160(5) -0.24342(15) -0.21363(10) 0.0230(13) Uani 1 1 d .
C138 C 0.0460(5) -0.27202(17) -0.22520(11) 0.0320(15) Uani 1 1 d .
C139 C 0.0208(6) -0.27537(18) -0.24948(11) 0.0350(15) Uani 1 1 d .
H170 H 0.0606 -0.2940 -0.2573 0.042 Uiso 1 1 calc R
C140 C -0.0644(6) -0.25075(19) -0.26224(12) 0.0396(17) Uani 1 1 d .
H171 H -0.0809 -0.2533 -0.2786 0.048 Uiso 1 1 calc R
C141 C -0.1250(6) -0.22247(17) -0.25104(12) 0.0355(16) Uani 1 1 d .
H172 H -0.1807 -0.2061 -0.2598 0.043 Uiso 1 1 calc R
C142 C -0.1017(5) -0.21882(16) -0.22639(11) 0.0294(14) Uani 1 1 d .
C143 C 0.1435(5) -0.29935(16) -0.21129(12) 0.0321(15) Uani 1 1 d .
C144 C 0.0941(6) -0.34115(17) -0.21590(13) 0.0438(18) Uani 1 1 d .
H173 H 0.1549 -0.3592 -0.2089 0.066 Uiso 1 1 calc R
H174 H 0.0775 -0.3456 -0.2326 0.066 Uiso 1 1 calc R
H175 H 0.0195 -0.3444 -0.2090 0.066 Uiso 1 1 calc R
C145 C 0.2649(6) -0.29459(19) -0.22180(13) 0.0446(18) Uani 1 1 d .
H176 H 0.2893 -0.2680 -0.2210 0.067 Uiso 1 1 calc R
H177 H 0.2531 -0.3028 -0.2380 0.067 Uiso 1 1 calc R
H178 H 0.3281 -0.3099 -0.2130 0.067 Uiso 1 1 calc R
C146 C -0.1665(5) -0.18621(16) -0.21416(11) 0.0274(14) Uani 1 1 d .
C147 C -0.3046(5) -0.18797(19) -0.22283(12) 0.0380(16) Uani 1 1 d .
H179 H -0.3363 -0.2126 -0.2190 0.057 Uiso 1 1 calc R
H180 H -0.3184 -0.1843 -0.2396 0.057 Uiso 1 1 calc R
H181 H -0.3461 -0.1681 -0.2153 0.057 Uiso 1 1 calc R
C148 C -0.1133(6) -0.14743(17) -0.22207(12) 0.0430(17) Uani 1 1 d .
H182 H -0.1531 -0.1264 -0.2153 0.065 Uiso 1 1 calc R
H183 H -0.1280 -0.1455 -0.2390 0.065 Uiso 1 1 calc R
H184 H -0.0262 -0.1465 -0.2169 0.065 Uiso 1 1 calc R
Li4 Li 0.0335(9) -0.6339(3) -0.0332(2) 0.035(3) Uani 1 1 d .
O13 O 0.1780(4) -0.60722(11) -0.01980(8) 0.0394(11) Uani 1 1 d .
C149 C 0.2955(6) -0.62562(19) -0.01403(15) 0.053(2) Uani 1 1 d .
H185 H 0.2955 -0.6414 0.0000 0.064 Uiso 1 1 calc R
H186 H 0.3121 -0.6421 -0.0270 0.064 Uiso 1 1 calc R
C150 C 0.3871(7) -0.5969(2) -0.0099(2) 0.090(4) Uani 1 1 d .
H187 H 0.4480 -0.6005 -0.0206 0.108 Uiso 1 1 calc R
H188 H 0.4287 -0.5990 0.0061 0.108 Uiso 1 1 calc R
C151 C 0.3324(6) -0.55906(19) -0.01350(15) 0.058(2) Uani 1 1 d .
H189 H 0.3683 -0.5452 -0.0256 0.069 Uiso 1 1 calc R
H190 H 0.3454 -0.5442 0.0010 0.069 Uiso 1 1 calc R
C152 C 0.1972(6) -0.56593(16) -0.02102(13) 0.0389(17) Uani 1 1 d .
H191 H 0.1486 -0.5526 -0.0106 0.047 Uiso 1 1 calc R
H192 H 0.1730 -0.5567 -0.0370 0.047 Uiso 1 1 calc R
O14 O 0.0140(4) -0.67976(12) -0.01549(8) 0.0387(11) Uani 1 1 d .
C153 C -0.0384(6) -0.71459(17) -0.02651(12) 0.0401(17) Uani 1 1 d .
H193 H 0.0260 -0.7311 -0.0310 0.048 Uiso 1 1 calc R
H194 H -0.0956 -0.7085 -0.0405 0.048 Uiso 1 1 calc R
C154 C -0.1046(7) -0.7341(2) -0.00827(14) 0.055(2) Uani 1 1 d .
H195 H -0.1927 -0.7294 -0.0114 0.066 Uiso 1 1 calc R
H196 H -0.0902 -0.7616 -0.0081 0.066 Uiso 1 1 calc R
C155 C -0.0506(8) -0.7163(3) 0.01478(14) 0.067(2) Uani 1 1 d .
H197 H -0.0145 -0.7360 0.0256 0.080 Uiso 1 1 calc R
H198 H -0.1138 -0.7029 0.0219 0.080 Uiso 1 1 calc R
C156 C 0.0474(6) -0.68851(19) 0.00901(12) 0.0456(18) Uani 1 1 d .
H199 H 0.0477 -0.6654 0.0185 0.055 Uiso 1 1 calc R
H200 H 0.1285 -0.7003 0.0118 0.055 Uiso 1 1 calc R
O15 O 0.0513(4) -0.65374(12) -0.06423(8) 0.0378(11) Uani 1 1 d .
C157 C -0.0392(7) -0.6545(2) -0.08503(12) 0.0470(18) Uani 1 1 d .
H201 H -0.0465 -0.6293 -0.0924 0.056 Uiso 1 1 calc R
H202 H -0.1192 -0.6619 -0.0810 0.056 Uiso 1 1 calc R
C158 C 0.0041(7) -0.6834(2) -0.10145(12) 0.056(2) Uani 1 1 d .
H203 H 0.0490 -0.6710 -0.1129 0.068 Uiso 1 1 calc R
H204 H -0.0647 -0.6976 -0.1098 0.068 Uiso 1 1 calc R
C159 C 0.0879(7) -0.7095(2) -0.08525(13) 0.0500(19) Uani 1 1 d .
H205 H 0.0413 -0.7292 -0.0783 0.060 Uiso 1 1 calc R
H206 H 0.1494 -0.7217 -0.0935 0.060 Uiso 1 1 calc R
C160 C 0.1460(6) -0.68159(17) -0.06692(12) 0.0389(17) Uani 1 1 d .
H207 H 0.1723 -0.6947 -0.0521 0.047 Uiso 1 1 calc R
H208 H 0.2171 -0.6692 -0.0721 0.047 Uiso 1 1 calc R
O16 O -0.1154(4) -0.60519(11) -0.03576(7) 0.0340(10) Uani 1 1 d .
C161 C -0.1360(6) -0.57138(18) -0.05102(12) 0.0401(17) Uani 1 1 d .
H209 H -0.0723 -0.5692 -0.0612 0.048 Uiso 1 1 calc R
H210 H -0.1367 -0.5481 -0.0417 0.048 Uiso 1 1 calc R
C162 C -0.2614(6) -0.5782(2) -0.06549(12) 0.0427(17) Uani 1 1 d .
H211 H -0.3014 -0.5541 -0.0706 0.051 Uiso 1 1 calc R
H212 H -0.2546 -0.5941 -0.0792 0.051 Uiso 1 1 calc R
C163 C -0.3298(5) -0.59891(18) -0.04781(11) 0.0347(15) Uani 1 1 d .
H213 H -0.3608 -0.5809 -0.0371 0.042 Uiso 1 1 calc R
H214 H -0.3982 -0.6138 -0.0557 0.042 Uiso 1 1 calc R
C164 C -0.2320(5) -0.62477(17) -0.03492(12) 0.0347(16) Uani 1 1 d .
H215 H -0.2463 -0.6286 -0.0187 0.042 Uiso 1 1 calc R
H216 H -0.2322 -0.6497 -0.0426 0.042 Uiso 1 1 calc R
B5 B 0.3632(6) -0.23990(18) -0.35059(12) 0.0252(16) Uani 1 1 d .
C165 C 0.2977(5) -0.26680(16) -0.33673(11) 0.0263(14) Uani 1 1 d .
C166 C 0.3195(5) -0.26538(17) -0.31151(11) 0.0290(14) Uani 1 1 d .
C167 C 0.4055(5) -0.23870(17) -0.30009(11) 0.0331(15) Uani 1 1 d .
H217 H 0.4185 -0.2383 -0.2837 0.040 Uiso 1 1 calc R
C168 C 0.4722(5) -0.21275(17) -0.31234(11) 0.0302(15) Uani 1 1 d .
C169 C 0.4518(5) -0.21153(16) -0.33777(11) 0.0280(14) Uani 1 1 d .
C170 C 0.2105(5) -0.29387(17) -0.34854(12) 0.0313(15) Uani 1 1 d .
C171 C 0.1463(5) -0.31815(17) -0.33514(12) 0.0354(16) Uani 1 1 d .
H218 H 0.0892 -0.3356 -0.3425 0.042 Uiso 1 1 calc R
C172 C 0.1683(6) -0.31621(19) -0.31033(13) 0.0412(17) Uani 1 1 d .
H219 H 0.1253 -0.3328 -0.3016 0.049 Uiso 1 1 calc R
C173 C 0.2505(6) -0.29096(19) -0.29861(12) 0.0398(17) Uani 1 1 d .
H220 H 0.2617 -0.2903 -0.2822 0.048 Uiso 1 1 calc R
C174 C 0.5173(5) -0.18513(16) -0.35058(11) 0.0279(14) Uani 1 1 d .
C175 C 0.6022(5) -0.16083(17) -0.33813(12) 0.0337(15) Uani 1 1 d .
H221 H 0.6463 -0.1436 -0.3462 0.040 Uiso 1 1 calc R
C176 C 0.6228(6) -0.16198(19) -0.31304(13) 0.0403(17) Uani 1 1 d .
H222 H 0.6800 -0.1452 -0.3050 0.048 Uiso 1 1 calc R
C177 C 0.5619(6) -0.18661(19) -0.30055(11) 0.0364(16) Uani 1 1 d .
H223 H 0.5781 -0.1867 -0.2841 0.044 Uiso 1 1 calc R
C178 C 0.3391(5) -0.23983(16) -0.37745(11) 0.0258(14) Uani 1 1 d .
C179 C 0.2564(5) -0.26664(17) -0.38961(11) 0.0309(15) Uani 1 1 d .
C180 C 0.2377(6) -0.26573(18) -0.41418(11) 0.0357(16) Uani 1 1 d .
H224 H 0.1837 -0.2833 -0.4223 0.043 Uiso 1 1 calc R
C181 C 0.2965(6) -0.23973(19) -0.42660(12) 0.0391(17) Uani 1 1 d .
H225 H 0.2823 -0.2398 -0.4430 0.047 Uiso 1 1 calc R
C182 C 0.3782(6) -0.21294(18) -0.41476(11) 0.0366(16) Uani 1 1 d .
H226 H 0.4171 -0.1950 -0.4233 0.044 Uiso 1 1 calc R
C183 C 0.4009(5) -0.21317(17) -0.39044(11) 0.0306(15) Uani 1 1 d .
C184 C 0.1908(6) -0.29759(18) -0.37582(12) 0.0343(15) Uani 1 1 d .
C185 C 0.0528(5) -0.29689(18) -0.38477(13) 0.0410(17) Uani 1 1 d .
H227 H 0.0126 -0.3173 -0.3775 0.062 Uiso 1 1 calc R
H228 H 0.0403 -0.3003 -0.4016 0.062 Uiso 1 1 calc R
H229 H 0.0187 -0.2726 -0.3809 0.062 Uiso 1 1 calc R
C186 C 0.2459(6) -0.33704(17) -0.38196(13) 0.0424(17) Uani 1 1 d .
H230 H 0.2058 -0.3574 -0.3745 0.064 Uiso 1 1 calc R
H231 H 0.3327 -0.3374 -0.3764 0.064 Uiso 1 1 calc R
H232 H 0.2332 -0.3407 -0.3988 0.064 Uiso 1 1 calc R
C187 C 0.4939(5) -0.18302(17) -0.37783(11) 0.0293(14) Uani 1 1 d .
C188 C 0.4424(6) -0.14240(17) -0.38465(12) 0.0429(17) Uani 1 1 d .
H233 H 0.3622 -0.1396 -0.3798 0.064 Uiso 1 1 calc R
H234 H 0.4362 -0.1391 -0.4015 0.064 Uiso 1 1 calc R
H235 H 0.4970 -0.1233 -0.3769 0.064 Uiso 1 1 calc R
C189 C 0.6191(6) -0.18882(18) -0.38713(12) 0.0405(17) Uani 1 1 d .
H236 H 0.6770 -0.1700 -0.3802 0.061 Uiso 1 1 calc R
H237 H 0.6079 -0.1860 -0.4040 0.061 Uiso 1 1 calc R
H238 H 0.6500 -0.2141 -0.3830 0.061 Uiso 1 1 calc R
Li5 Li 0.6498(9) -0.3765(3) -0.3008(2) 0.041(3) Uani 1 1 d .
O17 O 0.6618(5) -0.34667(14) -0.27228(9) 0.0606(15) Uani 1 1 d .
C190 C 0.7416(7) -0.3504(2) -0.25031(13) 0.056(2) Uani 1 1 d .
H239 H 0.8273 -0.3490 -0.2529 0.067 Uiso 1 1 calc R
H240 H 0.7282 -0.3750 -0.2430 0.067 Uiso 1 1 calc R
C191 C 0.7112(7) -0.3176(2) -0.23447(13) 0.057(2) Uani 1 1 d .
H241 H 0.6908 -0.3273 -0.2196 0.069 Uiso 1 1 calc R
H242 H 0.7802 -0.2999 -0.2313 0.069 Uiso 1 1 calc R
C192 C 0.6018(7) -0.2981(2) -0.24833(14) 0.060(2) Uani 1 1 d .
H243 H 0.5255 -0.3072 -0.2434 0.072 Uiso 1 1 calc R
H244 H 0.6067 -0.2704 -0.2463 0.072 Uiso 1 1 calc R
C193 C 0.6081(8) -0.3087(2) -0.27325(14) 0.061(2) Uani 1 1 d .
H245 H 0.5263 -0.3089 -0.2823 0.074 Uiso 1 1 calc R
H246 H 0.6592 -0.2906 -0.2805 0.074 Uiso 1 1 calc R
O18 O 0.7707(4) -0.41679(15) -0.29683(11) 0.0645(16) Uani 1 1 d .
C194 C 0.7441(8) -0.4544(2) -0.30734(17) 0.075(3) Uani 1 1 d .
H247 H 0.6952 -0.4520 -0.3228 0.090 Uiso 1 1 calc R
H248 H 0.6996 -0.4702 -0.2973 0.090 Uiso 1 1 calc R
C195 C 0.8728(10) -0.4720(3) -0.3095(2) 0.099(3) Uani 1 1 d U
H249 H 0.8844 -0.4962 -0.3010 0.119 Uiso 1 1 calc R
H250 H 0.8828 -0.4763 -0.3259 0.119 Uiso 1 1 calc R
C196 C 0.9603(10) -0.4424(4) -0.2987(2) 0.120(4) Uani 1 1 d U
H251 H 0.9934 -0.4280 -0.3110 0.144 Uiso 1 1 calc R
H252 H 1.0284 -0.4546 -0.2888 0.144 Uiso 1 1 calc R
C197 C 0.8937(8) -0.4162(3) -0.28436(17) 0.092(4) Uani 1 1 d .
H253 H 0.8957 -0.4257 -0.2683 0.110 Uiso 1 1 calc R
H254 H 0.9283 -0.3905 -0.2839 0.110 Uiso 1 1 calc R
O19 O 0.6833(4) -0.34050(12) -0.32450(8) 0.0389(11) Uani 1 1 d .
C198 C 0.6022(6) -0.31265(19) -0.33755(13) 0.0449(18) Uani 1 1 d .
H255 H 0.5404 -0.3037 -0.3282 0.054 Uiso 1 1 calc R
H256 H 0.5609 -0.3238 -0.3521 0.054 Uiso 1 1 calc R
C199 C 0.6861(7) -0.2799(2) -0.34285(17) 0.071(3) Uani 1 1 d .
H257 H 0.6610 -0.2695 -0.3585 0.085 Uiso 1 1 calc R
H258 H 0.6859 -0.2593 -0.3314 0.085 Uiso 1 1 calc R
C200 C 0.8074(7) -0.2979(2) -0.34123(19) 0.081(3) Uani 1 1 d .
H259 H 0.8718 -0.2792 -0.3365 0.097 Uiso 1 1 calc R
H260 H 0.8202 -0.3087 -0.3564 0.097 Uiso 1 1 calc R
C201 C 0.8092(6) -0.3283(2) -0.32343(13) 0.0464(19) Uani 1 1 d .
H261 H 0.8612 -0.3495 -0.3270 0.056 Uiso 1 1 calc R
H262 H 0.8398 -0.3185 -0.3079 0.056 Uiso 1 1 calc R
O20 O 0.4960(4) -0.40179(13) -0.30804(8) 0.0428(12) Uani 1 1 d .
C202 C 0.4559(6) -0.4252(2) -0.28966(12) 0.0441(18) Uani 1 1 d .
H263 H 0.4989 -0.4179 -0.2743 0.053 Uiso 1 1 calc R
H264 H 0.4720 -0.4522 -0.2923 0.053 Uiso 1 1 calc R
C203 C 0.3201(6) -0.4183(2) -0.29071(13) 0.0508(19) Uani 1 1 d .
H265 H 0.3032 -0.3949 -0.2825 0.061 Uiso 1 1 calc R
H266 H 0.2789 -0.4398 -0.2843 0.061 Uiso 1 1 calc R
C204 C 0.2829(6) -0.4145(2) -0.31739(13) 0.0490(19) Uani 1 1 d .
H267 H 0.2730 -0.4395 -0.3249 0.059 Uiso 1 1 calc R
H268 H 0.2067 -0.4001 -0.3210 0.059 Uiso 1 1 calc R
C205 C 0.3899(6) -0.3930(2) -0.32506(12) 0.0472(19) Uani 1 1 d .
H269 H 0.4037 -0.4011 -0.3407 0.057 Uiso 1 1 calc R
H270 H 0.3739 -0.3655 -0.3254 0.057 Uiso 1 1 calc R
B6 B -0.2121(6) -0.49395(19) -0.41591(12) 0.0269(16) Uani 1 1 d .
C206 C -0.2719(5) -0.46512(16) -0.40187(10) 0.0292(14) Uani 1 1 d .
C207 C -0.4036(7) -0.4643(2) -0.40336(13) 0.048(2) Uani 1 1 d .
C208 C -0.4721(7) -0.4890(2) -0.41762(15) 0.058(2) Uani 1 1 d .
H271 H -0.5574 -0.4873 -0.4183 0.070 Uiso 1 1 calc R
C209 C -0.4259(7) -0.5172(2) -0.43159(14) 0.053(2) Uani 1 1 d .
C210 C -0.2929(7) -0.52161(18) -0.43090(12) 0.0418(17) Uani 1 1 d .
C211 C -0.1973(8) -0.43903(19) -0.38708(12) 0.055(2) Uani 1 1 d .
C212 C -0.2459(11) -0.4134(3) -0.37288(16) 0.078(3) Uani 1 1 d .
H272 H -0.1960 -0.3968 -0.3630 0.094 Uiso 1 1 calc R
C213 C -0.3688(12) -0.4131(3) -0.37370(16) 0.080(3) Uani 1 1 d .
H273 H -0.4007 -0.3958 -0.3637 0.095 Uiso 1 1 calc R
C214 C -0.4541(8) -0.4357(3) -0.38774(17) 0.075(3) Uani 1 1 d .
H274 H -0.5385 -0.4330 -0.3874 0.090 Uiso 1 1 calc R
C215 C -0.2448(8) -0.5497(2) -0.44417(14) 0.060(2) Uani 1 1 d .
C216 C -0.3312(9) -0.5743(2) -0.46004(14) 0.060(2) Uani 1 1 d .
H275 H -0.3036 -0.5932 -0.4696 0.072 Uiso 1 1 calc R
C217 C -0.4525(11) -0.5675(3) -0.45958(18) 0.084(3) Uani 1 1 d .
H276 H -0.5069 -0.5827 -0.4695 0.101 Uiso 1 1 calc R
C218 C -0.5022(10) -0.5426(3) -0.44721(18) 0.084(3) Uani 1 1 d .
H277 H -0.5877 -0.5410 -0.4483 0.100 Uiso 1 1 calc R
C219 C -0.0750(6) -0.4966(2) -0.41369(12) 0.0414(18) Uani 1 1 d .
C220 C 0.0005(6) -0.4705(2) -0.39947(15) 0.056(2) Uani 1 1 d .
C221 C 0.1369(7) -0.4772(3) -0.39787(16) 0.075(3) Uani 1 1 d .
H278 H 0.1946 -0.4612 -0.3893 0.090 Uiso 1 1 calc R
C222 C 0.1708(8) -0.5093(3) -0.41035(18) 0.071(3) Uani 1 1 d .
H279 H 0.2552 -0.5140 -0.4090 0.085 Uiso 1 1 calc R
C223 C 0.1003(10) -0.5341(3) -0.4238(2) 0.085(3) Uani 1 1 d .
H280 H 0.1347 -0.5545 -0.4312 0.102 Uiso 1 1 calc R
C224 C -0.0231(7) -0.5288(3) -0.42620(15) 0.066(3) Uani 1 1 d .
C225 C -0.0543(8) -0.4364(2) -0.38856(14) 0.066(3) Uani 1 1 d .
C226 C 0.0210(10) -0.4294(3) -0.36443(17) 0.099(3) Uani 1 1 d U
H281 H 0.0259 -0.4527 -0.3554 0.149 Uiso 1 1 calc R
H282 H -0.0183 -0.4098 -0.3562 0.149 Uiso 1 1 calc R
H283 H 0.1025 -0.4211 -0.3665 0.149 Uiso 1 1 calc R
C227 C -0.0408(9) -0.4009(2) -0.40444(16) 0.085(3) Uani 1 1 d .
H284 H 0.0451 -0.3952 -0.4044 0.128 Uiso 1 1 calc R
H285 H -0.0813 -0.3792 -0.3985 0.128 Uiso 1 1 calc R
H286 H -0.0780 -0.4064 -0.4203 0.128 Uiso 1 1 calc R
C228 C -0.1096(9) -0.5568(2) -0.44217(15) 0.063(2) Uani 1 1 d .
C229 C -0.0786(10) -0.5973(2) -0.43060(17) 0.092(3) Uani 1 1 d .
H287 H -0.1195 -0.6001 -0.4169 0.138 Uiso 1 1 calc R
H288 H 0.0090 -0.5995 -0.4261 0.138 Uiso 1 1 calc R
H289 H -0.1062 -0.6172 -0.4418 0.138 Uiso 1 1 calc R
C230 C -0.0609(10) -0.5574(3) -0.46667(16) 0.092(3) Uani 1 1 d U
H290 H -0.0922 -0.5798 -0.4754 0.138 Uiso 1 1 calc R
H291 H 0.0276 -0.5582 -0.4643 0.138 Uiso 1 1 calc R
H292 H -0.0883 -0.5347 -0.4754 0.138 Uiso 1 1 calc R
Li6 Li 0.4724(11) -0.3856(3) -0.4699(2) 0.045(3) Uani 1 1 d .
O21 O 0.5378(5) -0.35376(14) -0.44360(9) 0.0557(14) Uani 1 1 d .
C231 C 0.4866(9) -0.3177(2) -0.43718(17) 0.078(3) Uani 1 1 d .
H293 H 0.3990 -0.3204 -0.4363 0.094 Uiso 1 1 calc R
H294 H 0.4978 -0.2981 -0.4487 0.094 Uiso 1 1 calc R
C232 C 0.5526(8) -0.3074(3) -0.41413(18) 0.096(4) Uani 1 1 d .
H295 H 0.5655 -0.2798 -0.4131 0.115 Uiso 1 1 calc R
H296 H 0.5057 -0.3152 -0.4017 0.115 Uiso 1 1 calc R
C233 C 0.6700(10) -0.3274(3) -0.41180(18) 0.095(3) Uani 1 1 d .
H297 H 0.6900 -0.3378 -0.3960 0.114 Uiso 1 1 calc R
H298 H 0.7353 -0.3100 -0.4148 0.114 Uiso 1 1 calc R
C234 C 0.6563(7) -0.3589(2) -0.42950(14) 0.061(2) Uani 1 1 d .
H299 H 0.7218 -0.3576 -0.4393 0.073 Uiso 1 1 calc R
H300 H 0.6603 -0.3837 -0.4217 0.073 Uiso 1 1 calc R
O22 O 0.3950(4) -0.34986(12) -0.49311(8) 0.0407(12) Uani 1 1 d .
C235 C 0.4634(6) -0.32326(18) -0.50592(12) 0.0372(16) Uani 1 1 d .
H301 H 0.5007 -0.3366 -0.5181 0.045 Uiso 1 1 calc R
H302 H 0.5278 -0.3106 -0.4953 0.045 Uiso 1 1 calc R
C236 C 0.3690(5) -0.29434(17) -0.51676(12) 0.0366(16) Uani 1 1 d .
H303 H 0.3658 -0.2722 -0.5065 0.044 Uiso 1 1 calc R
H304 H 0.3876 -0.2857 -0.5320 0.044 Uiso 1 1 calc R
C237 C 0.2493(6) -0.31650(18) -0.51922(12) 0.0385(16) Uani 1 1 d .
H305 H 0.2399 -0.3327 -0.5331 0.046 Uiso 1 1 calc R
H306 H 0.1788 -0.2994 -0.5198 0.046 Uiso 1 1 calc R
C238 C 0.2665(6) -0.34015(18) -0.49674(12) 0.0379(16) Uani 1 1 d .
H307 H 0.2445 -0.3253 -0.4836 0.045 Uiso 1 1 calc R
H308 H 0.2160 -0.3632 -0.4985 0.045 Uiso 1 1 calc R
O23 O 0.6007(4) -0.41309(11) -0.48086(8) 0.0380(11) Uani 1 1 d .
C239 C 0.6379(9) -0.4513(2) -0.47330(18) 0.087(3) Uani 1 1 d U
H309 H 0.5904 -0.4705 -0.4829 0.104 Uiso 1 1 calc R
H310 H 0.6275 -0.4553 -0.4569 0.104 Uiso 1 1 calc R
C240 C 0.7748(9) -0.4531(3) -0.47662(19) 0.096(3) Uani 1 1 d U
H311 H 0.8269 -0.4457 -0.4622 0.116 Uiso 1 1 calc R
H312 H 0.7972 -0.4789 -0.4809 0.116 Uiso 1 1 calc R
C241 C 0.7870(9) -0.4277(3) -0.4943(2) 0.105(4) Uani 1 1 d U
H313 H 0.7677 -0.4401 -0.5096 0.126 Uiso 1 1 calc R
H314 H 0.8708 -0.4180 -0.4929 0.126 Uiso 1 1 calc R
C242 C 0.7017(8) -0.3971(2) -0.49194(18) 0.075(3) Uani 1 1 d .
H315 H 0.6706 -0.3866 -0.5073 0.090 Uiso 1 1 calc R
H316 H 0.7421 -0.3766 -0.4823 0.090 Uiso 1 1 calc R
O24 O 0.3397(5) -0.41912(15) -0.46382(11) 0.0640(16) Uani 1 1 d .
C243 C 0.2532(9) -0.4142(3) -0.44738(18) 0.083(3) Uani 1 1 d .
H317 H 0.2353 -0.3872 -0.4452 0.100 Uiso 1 1 calc R
H318 H 0.2834 -0.4255 -0.4322 0.100 Uiso 1 1 calc R
C244 C 0.1374(7) -0.4360(2) -0.45968(17) 0.069(3) Uani 1 1 d .
H319 H 0.0853 -0.4445 -0.4482 0.083 Uiso 1 1 calc R
H320 H 0.0893 -0.4198 -0.4713 0.083 Uiso 1 1 calc R
C245 C 0.1919(9) -0.4704(3) -0.47143(18) 0.091(3) Uani 1 1 d .
H321 H 0.2000 -0.4927 -0.4611 0.109 Uiso 1 1 calc R
H322 H 0.1418 -0.4773 -0.4862 0.109 Uiso 1 1 calc R
C246 C 0.3138(7) -0.4558(2) -0.47553(16) 0.070(3) Uani 1 1 d .
H323 H 0.3771 -0.4742 -0.4696 0.084 Uiso 1 1 calc R
H324 H 0.3154 -0.4527 -0.4924 0.084 Uiso 1 1 calc R

loop_
_atom_site_aniso_label
_atom_site_aniso_U_11
_atom_site_aniso_U_22
_atom_site_aniso_U_33
_atom_site_aniso_U_23
_atom_site_aniso_U_13
_atom_site_aniso_U_12
B1 0.034(4) 0.018(4) 0.032(4) 0.008(3) 0.008(3) 0.001(3)
C1 0.024(3) 0.021(3) 0.030(3) 0.007(3) -0.001(3) 0.002(2)
C2 0.027(3) 0.023(3) 0.040(4) 0.004(3) -0.003(3) 0.002(3)
C3 0.024(3) 0.035(4) 0.049(4) 0.011(3) 0.006(3) 0.004(3)
C4 0.027(3) 0.024(3) 0.035(4) 0.008(3) 0.003(3) 0.003(3)
C5 0.036(4) 0.020(3) 0.028(3) 0.003(3) -0.001(3) -0.003(3)
C6 0.031(4) 0.024(3) 0.038(4) 0.005(3) 0.003(3) 0.001(3)
C7 0.047(4) 0.031(4) 0.033(4) -0.002(3) -0.001(3) -0.004(3)
C8 0.043(4) 0.036(4) 0.033(4) 0.005(3) -0.005(3) -0.014(3)
C9 0.027(4) 0.029(4) 0.053(5) 0.012(3) -0.007(3) -0.005(3)
C10 0.034(4) 0.031(4) 0.033(4) 0.004(3) 0.006(3) 0.003(3)
C11 0.048(5) 0.028(4) 0.052(5) -0.010(3) 0.001(4) 0.002(3)
C12 0.061(5) 0.032(4) 0.052(5) -0.003(4) 0.018(4) 0.012(3)
C13 0.052(5) 0.036(4) 0.047(5) 0.008(4) 0.015(4) 0.007(3)
C14 0.029(3) 0.024(3) 0.033(4) 0.008(3) -0.001(3) 0.001(3)
C15 0.031(4) 0.027(3) 0.027(3) 0.005(3) 0.005(3) 0.002(3)
C16 0.028(4) 0.035(4) 0.046(4) 0.005(3) 0.006(3) 0.004(3)
C17 0.026(4) 0.039(4) 0.060(5) 0.013(4) 0.006(3) 0.001(3)
C18 0.029(4) 0.039(4) 0.045(4) 0.010(3) -0.008(3) -0.013(3)
C19 0.035(4) 0.029(3) 0.030(4) 0.009(3) 0.004(3) -0.003(3)
C20 0.040(4) 0.020(3) 0.042(4) 0.003(3) 0.001(3) 0.001(3)
C21 0.047(4) 0.026(4) 0.055(5) -0.004(3) -0.002(3) 0.001(3)
C22 0.048(4) 0.050(4) 0.043(5) -0.009(4) 0.007(3) 0.004(3)
C23 0.031(4) 0.036(4) 0.039(4) 0.006(3) -0.008(3) -0.007(3)
C24 0.057(5) 0.061(5) 0.047(5) -0.013(4) -0.006(4) -0.007(4)
C25 0.061(5) 0.033(4) 0.045(5) -0.001(3) 0.006(4) -0.010(3)
Li1 0.034(6) 0.029(6) 0.047(7) 0.001(5) 0.003(5) -0.004(5)
O1 0.028(2) 0.030(2) 0.038(3) -0.007(2) 0.0123(19) -0.0062(18)
C26 0.045(5) 0.048(5) 0.076(6) -0.030(4) 0.023(4) -0.011(4)
C27 0.063(6) 0.064(6) 0.113(8) -0.044(6) 0.045(6) -0.028(4)
C28 0.059(6) 0.059(6) 0.146(10) -0.041(6) 0.058(6) -0.018(4)
C29 0.032(4) 0.034(4) 0.055(5) -0.012(3) 0.017(3) -0.001(3)
O2 0.030(2) 0.029(2) 0.055(3) -0.004(2) -0.002(2) 0.0007(19)
C30 0.034(4) 0.037(4) 0.063(5) -0.012(4) 0.006(3) 0.003(3)
C31 0.036(4) 0.036(4) 0.136(9) 0.004(5) 0.023(5) 0.004(3)
C32 0.036(4) 0.037(4) 0.105(7) 0.014(4) 0.004(4) 0.004(3)
C33 0.032(4) 0.037(4) 0.063(5) -0.008(4) -0.006(3) 0.000(3)
O3 0.036(3) 0.035(3) 0.054(3) -0.005(2) 0.017(2) -0.001(2)
C34 0.037(4) 0.044(4) 0.060(5) -0.007(4) 0.017(4) 0.001(3)
C35 0.035(4) 0.067(5) 0.068(6) -0.025(5) 0.009(4) 0.001(4)
C36 0.053(5) 0.067(5) 0.047(5) -0.001(4) 0.000(4) 0.016(4)
C37 0.049(4) 0.036(4) 0.047(5) -0.006(3) 0.003(3) -0.001(3)
O4 0.037(3) 0.055(3) 0.049(3) 0.009(3) -0.002(2) -0.006(2)
C38 0.055(5) 0.092(7) 0.076(7) 0.036(5) 0.003(5) -0.030(5)
C39 0.058(6) 0.076(6) 0.092(7) 0.032(6) 0.002(5) 0.003(5)
C40 0.048(5) 0.053(5) 0.045(5) -0.005(4) -0.001(4) 0.005(4)
C41 0.034(4) 0.054(4) 0.038(4) 0.005(4) 0.002(3) 0.000(3)
B2 0.026(4) 0.020(3) 0.035(4) -0.007(3) 0.001(3) 0.007(3)
C42 0.024(3) 0.018(3) 0.033(4) 0.005(3) 0.006(3) 0.001(2)
C43 0.021(3) 0.021(3) 0.030(3) -0.001(3) 0.002(3) 0.002(2)
C44 0.034(4) 0.031(3) 0.021(3) 0.004(3) -0.002(3) 0.001(3)
C45 0.020(3) 0.026(3) 0.039(4) -0.005(3) 0.005(3) 0.005(3)
C46 0.021(3) 0.019(3) 0.047(4) 0.004(3) 0.006(3) -0.001(2)
C47 0.018(3) 0.023(3) 0.041(4) 0.001(3) 0.003(3) 0.000(2)
C48 0.021(3) 0.023(3) 0.047(4) -0.001(3) 0.008(3) -0.003(3)
C49 0.036(4) 0.021(3) 0.045(4) 0.012(3) 0.011(3) -0.004(3)
C50 0.037(4) 0.030(4) 0.034(4) 0.010(3) 0.006(3) 0.005(3)
C51 0.032(4) 0.019(3) 0.039(4) 0.008(3) 0.009(3) 0.003(3)
C52 0.024(3) 0.023(3) 0.064(5) 0.009(3) 0.013(3) -0.004(3)
C53 0.028(4) 0.035(4) 0.048(5) -0.001(3) 0.004(3) -0.001(3)
C54 0.024(3) 0.033(4) 0.045(4) -0.001(3) -0.003(3) 0.005(3)
C55 0.031(3) 0.018(3) 0.035(4) 0.003(3) 0.007(3) 0.004(3)
C56 0.037(4) 0.023(3) 0.044(4) 0.000(3) 0.009(3) 0.004(3)
C57 0.042(4) 0.039(4) 0.033(4) -0.007(3) -0.002(3) 0.001(3)
C58 0.063(5) 0.047(4) 0.034(4) 0.008(4) 0.009(4) 0.006(4)
C59 0.044(4) 0.044(4) 0.038(4) 0.006(3) 0.014(3) -0.006(3)
C60 0.033(4) 0.028(3) 0.040(4) 0.007(3) 0.007(3) 0.010(3)
C61 0.036(4) 0.028(3) 0.038(4) -0.001(3) -0.002(3) -0.001(3)
C62 0.041(4) 0.038(4) 0.047(4) 0.005(3) -0.008(3) -0.012(3)
C63 0.062(5) 0.031(4) 0.045(4) -0.006(3) 0.011(4) -0.004(3)
C64 0.030(4) 0.027(3) 0.044(4) 0.009(3) 0.009(3) 0.001(3)
C65 0.040(4) 0.033(4) 0.056(5) 0.014(3) 0.004(3) 0.003(3)
C66 0.039(4) 0.053(5) 0.048(5) 0.010(4) 0.008(3) 0.003(3)
Li2 0.043(7) 0.046(7) 0.043(7) 0.000(6) 0.006(5) -0.006(5)
O5 0.072(4) 0.058(3) 0.042(3) 0.000(3) -0.011(3) -0.016(3)
C67 0.131(9) 0.113(8) 0.058(6) 0.007(6) -0.005(6) -0.070(7)
C68 0.060(5) 0.074(6) 0.049(5) 0.007(4) -0.014(4) -0.001(4)
C69 0.046(4) 0.062(5) 0.041(4) -0.003(4) 0.003(3) 0.011(4)
C70 0.068(6) 0.096(7) 0.055(6) 0.016(5) -0.020(4) -0.024(5)
O6 0.033(3) 0.032(2) 0.057(3) -0.005(2) 0.003(2) 0.0017(19)
C71 0.036(4) 0.042(4) 0.060(5) -0.009(4) -0.005(3) -0.004(3)
C72 0.043(5) 0.049(5) 0.190(11) -0.027(6) 0.018(6) -0.009(4)
C73 0.068(5) 0.060(5) 0.147(8) -0.014(5) 0.013(5) 0.012(4)
C74 0.031(4) 0.042(5) 0.120(8) -0.022(5) 0.000(4) 0.009(3)
O7 0.032(3) 0.051(3) 0.043(3) -0.019(2) -0.003(2) 0.002(2)
C75 0.041(4) 0.042(4) 0.053(5) -0.014(4) 0.004(3) 0.000(3)
C76 0.037(4) 0.055(5) 0.071(6) -0.032(4) 0.014(4) -0.006(3)
C77 0.035(4) 0.044(4) 0.073(6) -0.004(4) -0.011(4) 0.001(3)
C78 0.033(4) 0.059(5) 0.035(4) -0.011(4) -0.003(3) -0.011(3)
O8 0.033(3) 0.049(3) 0.089(4) -0.024(3) 0.000(3) -0.004(2)
C79 0.039(5) 0.114(8) 0.100(8) -0.049(7) 0.010(5) -0.031(5)
C80 0.086(6) 0.184(9) 0.079(7) 0.002(7) 0.006(5) -0.032(7)
C81 0.101(6) 0.069(5) 0.122(7) -0.032(5) 0.070(6) -0.029(5)
C82 0.067(6) 0.058(5) 0.068(6) -0.018(5) 0.013(4) -0.027(4)
B3 0.046(5) 0.025(4) 0.022(4) 0.008(3) 0.008(3) -0.006(3)
C83 0.041(4) 0.027(3) 0.024(3) 0.008(3) -0.002(3) -0.006(3)
C84 0.042(4) 0.028(4) 0.039(4) 0.014(3) -0.006(3) -0.007(3)
C85 0.029(4) 0.048(4) 0.049(5) 0.019(4) -0.001(3) 0.000(3)
C86 0.031(4) 0.032(4) 0.048(4) 0.013(3) 0.009(3) 0.002(3)
C87 0.043(4) 0.029(4) 0.033(4) 0.005(3) 0.012(3) -0.002(3)
C88 0.047(4) 0.024(3) 0.028(4) 0.006(3) 0.002(3) -0.004(3)
C89 0.067(5) 0.032(4) 0.033(4) -0.006(3) 0.001(4) -0.004(3)
C90 0.077(6) 0.040(4) 0.030(4) 0.002(3) -0.010(4) -0.024(4)
C91 0.051(4) 0.041(4) 0.036(4) 0.012(3) -0.013(3) -0.016(4)
C92 0.047(4) 0.027(3) 0.034(4) 0.002(3) 0.011(3) -0.002(3)
C93 0.064(5) 0.051(5) 0.046(5) -0.010(4) 0.012(4) 0.009(4)
C94 0.062(6) 0.052(5) 0.058(5) -0.003(4) 0.019(4) 0.013(4)
C95 0.036(4) 0.054(5) 0.066(6) 0.013(4) 0.018(4) 0.007(4)
C96 0.029(3) 0.028(3) 0.028(3) 0.004(3) 0.001(3) -0.005(3)
C97 0.025(3) 0.027(3) 0.038(4) 0.007(3) 0.001(3) -0.002(3)
C98 0.045(4) 0.040(4) 0.051(5) 0.000(4) 0.001(4) 0.003(3)
C99 0.030(4) 0.051(5) 0.077(6) 0.012(4) -0.003(4) -0.004(4)
C100 0.045(4) 0.036(4) 0.044(4) 0.004(3) -0.016(3) -0.013(3)
C101 0.046(4) 0.023(3) 0.038(4) 0.006(3) 0.000(3) -0.007(3)
C102 0.050(4) 0.028(4) 0.038(4) 0.008(3) 0.009(3) 0.007(3)
C103 0.077(6) 0.043(4) 0.043(5) 0.005(4) 0.024(4) 0.003(4)
C104 0.060(5) 0.029(4) 0.046(5) 0.006(3) 0.003(4) 0.004(3)
C105 0.047(4) 0.031(4) 0.037(4) -0.002(3) -0.005(3) -0.003(3)
C106 0.061(5) 0.029(4) 0.071(6) 0.001(4) -0.003(4) -0.005(3)
C107 0.083(6) 0.049(5) 0.040(5) -0.010(4) -0.008(4) -0.001(4)
Li3 0.050(7) 0.044(7) 0.045(7) 0.002(6) -0.002(6) -0.003(6)
O9 0.058(3) 0.052(3) 0.064(4) 0.005(3) 0.023(3) -0.013(3)
C108 0.063(5) 0.051(5) 0.057(5) 0.017(4) -0.009(4) -0.020(4)
C109 0.066(6) 0.106(8) 0.063(6) 0.027(6) -0.012(5) -0.047(6)
C110 0.065(7) 0.126(10) 0.175(14) 0.026(10) 0.051(8) -0.017(7)
C111 0.069(6) 0.094(7) 0.058(6) 0.017(5) 0.022(5) 0.007(5)
O10 0.043(3) 0.032(3) 0.059(3) 0.013(2) 0.005(2) -0.001(2)
C112 0.037(4) 0.049(5) 0.082(6) 0.013(4) 0.007(4) -0.007(4)
C113 0.094(7) 0.100(7) 0.152(8) 0.037(6) 0.053(6) 0.012(6)
C114 0.074(6) 0.079(6) 0.126(7) 0.040(5) 0.044(5) 0.025(5)
C115 0.088(7) 0.033(4) 0.100(7) 0.014(5) 0.042(6) 0.011(4)
O11 0.093(4) 0.040(3) 0.070(4) -0.003(3) -0.045(3) 0.004(3)
C116 0.129(6) 0.077(5) 0.099(5) -0.020(5) -0.035(5) 0.034(5)
C117 0.139(4) 0.097(4) 0.113(4) -0.016(4) -0.030(3) 0.019(3)
C118 0.136(6) 0.097(5) 0.111(6) -0.016(5) -0.044(5) 0.013(5)
C119 0.127(5) 0.092(5) 0.103(5) -0.006(4) -0.020(4) 0.013(4)
O12 0.028(2) 0.031(2) 0.056(3) 0.008(2) 0.004(2) -0.0003(19)
C120 0.027(4) 0.041(4) 0.068(5) -0.005(4) 0.011(3) 0.002(3)
C121 0.030(4) 0.029(4) 0.084(6) 0.005(4) -0.004(4) 0.006(3)
C122 0.044(4) 0.031(4) 0.090(6) 0.011(4) 0.006(4) 0.000(3)
C123 0.036(4) 0.035(4) 0.048(4) 0.002(3) 0.005(3) -0.010(3)
B4 0.026(4) 0.026(4) 0.037(4) 0.001(3) 0.008(3) -0.004(3)
C124 0.021(3) 0.028(3) 0.031(4) 0.005(3) 0.000(3) -0.002(3)
C125 0.022(3) 0.039(4) 0.045(4) 0.005(3) -0.003(3) -0.007(3)
C126 0.031(4) 0.052(4) 0.018(3) 0.005(3) -0.004(3) -0.004(3)
C127 0.024(3) 0.036(4) 0.029(4) -0.001(3) 0.005(3) -0.004(3)
C128 0.023(3) 0.031(3) 0.028(3) 0.003(3) 0.004(3) -0.003(3)
C129 0.023(3) 0.020(3) 0.045(4) 0.009(3) -0.002(3) -0.006(3)
C130 0.025(3) 0.037(4) 0.052(5) 0.007(3) 0.005(3) 0.006(3)
C131 0.029(4) 0.040(4) 0.062(5) 0.015(4) -0.013(4) -0.007(3)
C132 0.036(4) 0.048(4) 0.036(4) 0.016(3) -0.004(3) -0.008(3)
C133 0.025(3) 0.018(3) 0.043(4) 0.001(3) 0.004(3) -0.006(2)
C134 0.027(3) 0.031(4) 0.040(4) -0.002(3) 0.005(3) 0.005(3)
C135 0.037(4) 0.044(4) 0.045(4) -0.012(4) 0.014(3) 0.005(3)
C136 0.038(4) 0.052(4) 0.033(4) -0.005(3) 0.007(3) -0.009(3)
C137 0.018(3) 0.019(3) 0.032(3) 0.005(3) 0.004(3) 0.000(2)
C138 0.029(3) 0.027(3) 0.040(4) 0.006(3) 0.006(3) -0.006(3)
C139 0.037(4) 0.036(4) 0.033(4) -0.008(3) 0.011(3) -0.004(3)
C140 0.048(4) 0.044(4) 0.025(4) -0.004(3) 0.000(3) 0.002(3)
C141 0.036(4) 0.025(3) 0.043(4) 0.005(3) -0.001(3) 0.004(3)
C142 0.032(3) 0.023(3) 0.032(4) 0.002(3) 0.001(3) -0.001(3)
C143 0.029(4) 0.022(3) 0.046(4) 0.004(3) 0.011(3) 0.004(3)
C144 0.048(4) 0.022(3) 0.061(5) -0.002(3) 0.005(4) -0.002(3)
C145 0.035(4) 0.034(4) 0.066(5) 0.003(4) 0.011(4) 0.000(3)
C146 0.030(3) 0.021(3) 0.030(4) 0.003(3) 0.002(3) 0.000(3)
C147 0.027(3) 0.042(4) 0.042(4) -0.002(3) -0.004(3) 0.007(3)
C148 0.062(5) 0.024(3) 0.044(4) 0.005(3) 0.009(4) 0.004(3)
Li4 0.036(6) 0.026(6) 0.044(7) 0.004(5) 0.010(5) 0.003(5)
O13 0.028(2) 0.029(2) 0.058(3) -0.002(2) -0.003(2) 0.0015(19)
C149 0.041(4) 0.032(4) 0.081(6) -0.002(4) -0.008(4) 0.008(3)
C150 0.024(4) 0.048(5) 0.189(11) 0.016(6) -0.012(5) -0.004(4)
C151 0.041(4) 0.033(4) 0.089(6) 0.007(4) -0.026(4) -0.008(3)
C152 0.043(4) 0.020(3) 0.052(5) 0.002(3) -0.001(3) -0.001(3)
O14 0.046(3) 0.029(2) 0.039(3) 0.005(2) -0.001(2) -0.005(2)
C153 0.052(4) 0.023(3) 0.046(4) -0.001(3) 0.007(3) -0.005(3)
C154 0.054(5) 0.038(4) 0.077(6) 0.005(4) 0.027(4) -0.013(4)
C155 0.074(6) 0.077(6) 0.048(5) 0.011(5) 0.009(4) -0.017(5)
C156 0.052(4) 0.038(4) 0.043(4) 0.007(3) -0.009(3) -0.002(3)
O15 0.038(3) 0.040(3) 0.034(3) 0.002(2) 0.001(2) 0.004(2)
C157 0.055(5) 0.051(4) 0.034(4) 0.001(4) 0.002(3) 0.002(4)
C158 0.078(6) 0.061(5) 0.029(4) -0.006(4) 0.002(4) -0.010(4)
C159 0.053(5) 0.048(4) 0.052(5) -0.011(4) 0.015(4) -0.015(4)
C160 0.036(4) 0.029(4) 0.053(5) 0.005(3) 0.013(3) 0.001(3)
O16 0.032(2) 0.028(2) 0.040(3) 0.006(2) 0.000(2) -0.0039(19)
C161 0.030(4) 0.036(4) 0.054(5) 0.010(3) 0.005(3) -0.001(3)
C162 0.035(4) 0.044(4) 0.048(4) 0.015(3) -0.001(3) 0.001(3)
C163 0.027(3) 0.038(4) 0.038(4) -0.001(3) 0.004(3) -0.002(3)
C164 0.032(4) 0.026(3) 0.046(4) -0.003(3) 0.005(3) -0.011(3)
B5 0.029(4) 0.018(3) 0.030(4) 0.002(3) 0.009(3) 0.010(3)
C165 0.024(3) 0.024(3) 0.032(4) 0.004(3) 0.008(3) 0.006(2)
C166 0.027(3) 0.033(4) 0.028(4) 0.002(3) 0.007(3) 0.006(3)
C167 0.037(4) 0.039(4) 0.022(3) 0.006(3) -0.001(3) 0.004(3)
C168 0.026(3) 0.033(4) 0.031(4) -0.005(3) 0.002(3) 0.010(3)
C169 0.025(3) 0.029(3) 0.031(4) 0.003(3) 0.004(3) 0.008(3)
C170 0.026(3) 0.025(3) 0.043(4) 0.004(3) 0.008(3) 0.005(3)
C171 0.023(3) 0.031(4) 0.053(5) 0.003(3) 0.008(3) -0.002(3)
C172 0.047(4) 0.034(4) 0.046(5) 0.016(3) 0.016(4) 0.002(3)
C173 0.044(4) 0.045(4) 0.033(4) 0.017(3) 0.012(3) 0.010(3)
C174 0.020(3) 0.029(3) 0.036(4) -0.001(3) 0.005(3) 0.002(3)
C175 0.027(3) 0.032(4) 0.044(4) 0.006(3) 0.008(3) 0.001(3)
C176 0.026(4) 0.036(4) 0.057(5) -0.013(4) -0.001(3) -0.002(3)
C177 0.030(4) 0.048(4) 0.029(4) -0.002(3) -0.003(3) 0.008(3)
C178 0.022(3) 0.021(3) 0.035(4) 0.006(3) 0.007(3) 0.004(2)
C179 0.027(3) 0.028(3) 0.036(4) 0.003(3) 0.002(3) 0.005(3)
C180 0.036(4) 0.035(4) 0.034(4) -0.002(3) -0.004(3) 0.002(3)
C181 0.042(4) 0.049(4) 0.026(4) 0.002(3) 0.003(3) 0.007(3)
C182 0.044(4) 0.038(4) 0.030(4) 0.003(3) 0.012(3) 0.005(3)
C183 0.025(3) 0.036(4) 0.030(4) -0.004(3) 0.003(3) 0.006(3)
C184 0.033(4) 0.032(4) 0.039(4) -0.001(3) 0.007(3) -0.002(3)
C185 0.029(4) 0.037(4) 0.056(5) 0.005(3) 0.005(3) -0.001(3)
C186 0.045(4) 0.028(4) 0.051(5) -0.002(3) -0.002(3) 0.003(3)
C187 0.028(3) 0.028(3) 0.034(4) 0.007(3) 0.013(3) 0.010(3)
C188 0.060(5) 0.027(4) 0.042(4) 0.007(3) 0.008(4) 0.003(3)
C189 0.041(4) 0.034(4) 0.049(5) 0.003(3) 0.015(3) -0.002(3)
Li5 0.019(5) 0.060(8) 0.041(7) 0.006(6) -0.005(5) -0.001(5)
O17 0.078(4) 0.050(3) 0.046(3) -0.004(3) -0.020(3) 0.015(3)
C190 0.048(5) 0.065(5) 0.048(5) 0.004(4) -0.018(4) -0.003(4)
C191 0.063(5) 0.073(6) 0.032(4) 0.007(4) -0.006(4) -0.025(4)
C192 0.067(5) 0.060(5) 0.052(5) -0.012(4) 0.008(4) -0.016(4)
C193 0.075(6) 0.054(5) 0.051(5) -0.002(4) -0.006(4) 0.021(4)
O18 0.036(3) 0.058(4) 0.100(5) 0.029(3) 0.009(3) 0.013(2)
C194 0.095(7) 0.048(5) 0.087(7) 0.020(5) 0.033(6) 0.032(5)
C195 0.103(5) 0.087(5) 0.117(5) 0.023(4) 0.048(4) 0.016(4)
C196 0.087(7) 0.174(9) 0.099(7) 0.017(7) 0.008(6) 0.062(7)
C197 0.055(6) 0.136(9) 0.084(7) 0.057(7) 0.004(5) 0.037(6)
O19 0.024(2) 0.037(3) 0.054(3) 0.012(2) -0.001(2) -0.0013(19)
C198 0.044(4) 0.040(4) 0.049(5) 0.014(4) 0.000(3) 0.006(3)
C199 0.054(5) 0.056(5) 0.110(8) 0.028(5) 0.036(5) 0.004(4)
C200 0.054(5) 0.050(5) 0.143(10) 0.032(6) 0.032(6) -0.005(4)
C201 0.031(4) 0.051(5) 0.056(5) 0.001(4) 0.001(3) -0.003(3)
O20 0.031(2) 0.049(3) 0.048(3) 0.021(2) 0.004(2) -0.002(2)
C202 0.043(4) 0.046(4) 0.041(4) 0.016(3) -0.003(3) -0.003(3)
C203 0.042(4) 0.052(5) 0.057(5) 0.018(4) 0.000(4) -0.005(3)
C204 0.043(4) 0.039(4) 0.061(5) 0.000(4) -0.008(4) -0.010(3)
C205 0.035(4) 0.063(5) 0.041(4) 0.014(4) -0.004(3) 0.005(3)
B6 0.025(4) 0.025(4) 0.030(4) 0.005(3) 0.000(3) -0.002(3)
C206 0.034(4) 0.026(3) 0.027(3) 0.005(3) 0.003(3) 0.006(3)
C207 0.039(4) 0.061(5) 0.048(5) 0.024(4) 0.017(4) 0.015(4)
C208 0.028(4) 0.071(6) 0.074(6) 0.035(5) 0.005(4) 0.008(4)
C209 0.049(5) 0.046(5) 0.054(5) 0.025(4) -0.030(4) -0.027(4)
C210 0.072(5) 0.023(3) 0.030(4) 0.002(3) 0.006(3) -0.005(3)
C211 0.117(7) 0.022(4) 0.024(4) -0.004(3) 0.008(4) 0.013(4)
C212 0.113(9) 0.072(7) 0.050(6) 0.004(5) 0.011(6) 0.004(6)
C213 0.136(10) 0.067(6) 0.041(6) 0.000(5) 0.030(6) -0.003(7)
C214 0.058(6) 0.083(7) 0.091(7) 0.054(6) 0.040(5) 0.040(5)
C215 0.084(6) 0.040(5) 0.055(5) 0.017(4) 0.007(5) 0.010(4)
C216 0.096(7) 0.024(4) 0.059(6) -0.002(4) 0.006(5) 0.016(4)
C217 0.132(10) 0.043(6) 0.070(7) 0.011(5) -0.017(6) 0.001(6)
C218 0.092(7) 0.050(5) 0.092(8) 0.019(5) -0.047(6) -0.023(5)
C219 0.037(4) 0.045(4) 0.044(4) 0.027(4) 0.014(3) 0.008(3)
C220 0.041(4) 0.056(5) 0.066(6) 0.041(4) -0.006(4) -0.006(4)
C221 0.055(5) 0.076(6) 0.086(7) 0.057(6) -0.020(5) -0.041(5)
C222 0.054(6) 0.055(6) 0.106(8) 0.041(6) 0.018(5) 0.019(5)
C223 0.088(8) 0.062(6) 0.108(9) 0.034(6) 0.032(7) 0.012(6)
C224 0.029(4) 0.096(7) 0.082(6) 0.064(6) 0.037(4) 0.035(4)
C225 0.076(6) 0.063(6) 0.048(5) 0.015(4) -0.033(4) -0.044(5)
C226 0.113(7) 0.094(6) 0.078(6) 0.004(5) -0.031(5) -0.023(6)
C227 0.113(8) 0.054(5) 0.076(7) 0.031(5) -0.035(5) -0.044(5)
C228 0.107(8) 0.033(4) 0.055(6) 0.005(4) 0.033(5) 0.003(5)
C229 0.151(10) 0.044(5) 0.089(8) 0.025(5) 0.046(7) 0.045(6)
C230 0.123(7) 0.086(6) 0.075(6) 0.008(5) 0.043(5) 0.034(5)
Li6 0.051(7) 0.030(6) 0.054(8) 0.014(6) 0.007(6) 0.004(5)
O21 0.064(3) 0.046(3) 0.055(3) -0.008(3) 0.001(3) 0.019(3)
C231 0.086(7) 0.067(6) 0.079(7) -0.022(5) 0.006(5) 0.035(5)
C232 0.072(6) 0.117(9) 0.096(8) -0.067(7) 0.002(6) 0.023(6)
C233 0.136(9) 0.058(6) 0.080(7) -0.018(5) -0.030(6) 0.032(6)
C234 0.064(5) 0.061(5) 0.054(5) 0.003(4) -0.009(4) 0.011(4)
O22 0.027(2) 0.036(3) 0.059(3) 0.011(2) 0.006(2) 0.001(2)
C235 0.031(4) 0.034(4) 0.045(4) 0.006(3) -0.001(3) -0.002(3)
C236 0.039(4) 0.026(3) 0.044(4) -0.002(3) 0.005(3) -0.003(3)
C237 0.032(4) 0.030(4) 0.051(5) -0.003(3) -0.004(3) 0.002(3)
C238 0.032(4) 0.035(4) 0.047(4) -0.005(3) 0.003(3) 0.001(3)
O23 0.038(3) 0.027(2) 0.050(3) 0.005(2) 0.013(2) 0.0041(19)
C239 0.109(8) 0.051(5) 0.117(8) 0.051(5) 0.071(7) 0.039(5)
C240 0.081(6) 0.114(7) 0.105(7) 0.047(6) 0.052(5) 0.044(5)
C241 0.071(7) 0.077(7) 0.178(12) 0.023(8) 0.057(7) 0.017(5)
C242 0.064(6) 0.048(5) 0.125(9) -0.005(5) 0.059(6) -0.006(4)
O24 0.055(3) 0.051(3) 0.092(5) 0.021(3) 0.029(3) 0.001(3)
C243 0.098(8) 0.062(6) 0.098(8) 0.029(6) 0.045(7) 0.019(5)
C244 0.042(5) 0.074(6) 0.093(7) 0.028(5) 0.012(5) 0.006(4)
C245 0.076(7) 0.113(9) 0.084(8) 0.004(7) 0.011(6) -0.022(6)
C246 0.059(6) 0.066(6) 0.081(7) 0.029(5) -0.003(5) -0.013(4)

loop_
_atom_type_symbol
_atom_type_description
_atom_type_scat_dispersion_real
_atom_type_scat_dispersion_imag
_atom_type_scat_source
C C 0.0033 0.0016 'International Tables Vol C Tables 4.2.6.8 and 6.1.1.4'
H H 0.0000 0.0000 'International Tables Vol C Tables 4.2.6.8 and 6.1.1.4'
B B 0.0013 0.0007 'International Tables Vol C Tables 4.2.6.8 and 6.1.1.4'
Li Li -0.0003 0.0001 'International Tables Vol C Tables 4.2.6.8 and 6.1.1.4'
O O 0.0106 0.0060 'International Tables Vol C Tables 4.2.6.8 and 6.1.1.4'

loop_
_geom_angle_atom_site_label_1
_geom_angle_atom_site_label_2
_geom_angle_atom_site_label_3
_geom_angle
C1 B1 C5 119.5(6)
C1 B1 C14 120.0(6)
C5 B1 C14 120.4(6)
C6 C1 C2 119.6(5)
C6 C1 B1 121.3(5)
C2 C1 B1 119.1(5)
C9 C2 C3 122.6(6)
C9 C2 C1 118.8(6)
C3 C2 C1 118.6(5)
C4 C3 C2 124.6(6)
C4 C3 H1 117.7
C2 C3 H1 117.7
C3 C4 C13 123.7(6)
C3 C4 C5 119.6(6)
C13 C4 C5 116.7(6)
C10 C5 C4 121.5(6)
C10 C5 B1 120.0(6)
C4 C5 B1 118.5(5)
C7 C6 C1 119.9(6)
C7 C6 C20 119.4(6)
C1 C6 C20 120.6(5)
C6 C7 C8 119.8(6)
C6 C7 H2 120.1
C8 C7 H2 120.1
C9 C8 C7 122.2(6)
C9 C8 H3 118.9
C7 C8 H3 118.9
C8 C9 C2 119.8(6)
C8 C9 H4 120.1
C2 C9 H4 120.1
C11 C10 C5 117.4(6)
C11 C10 C23 122.4(6)
C5 C10 C23 120.0(6)
C12 C11 C10 122.0(6)
C12 C11 H5 119.0
C10 C11 H5 119.0
C11 C12 C13 121.0(7)
C11 C12 H6 119.5
C13 C12 H6 119.5
C12 C13 C4 121.2(7)
C12 C13 H7 119.4
C4 C13 H7 119.4
C15 C14 C19 120.6(5)
C15 C14 B1 119.6(5)
C19 C14 B1 119.7(6)
C16 C15 C14 118.7(6)
C16 C15 C20 119.2(5)
C14 C15 C20 122.1(5)
C17 C16 C15 120.0(6)
C17 C16 H8 120.0
C15 C16 H8 120.0
C18 C17 C16 121.4(6)
C18 C17 H9 119.3
C16 C17 H9 119.3
C17 C18 C19 121.1(6)
C17 C18 H10 119.5
C19 C18 H10 119.5
C18 C19 C14 118.1(6)
C18 C19 C23 121.2(6)
C14 C19 C23 120.6(5)
C21 C20 C22 108.9(5)
C21 C20 C15 107.1(5)
C22 C20 C15 107.7(5)
C21 C20 C6 107.1(5)
C22 C20 C6 109.7(5)
C15 C20 C6 116.1(5)
C20 C21 H11 109.5
C20 C21 H12 109.5
H11 C21 H12 109.5
C20 C21 H13 109.5
H11 C21 H13 109.5
H12 C21 H13 109.5
C20 C22 H14 109.5
C20 C22 H15 109.5
H14 C22 H15 109.5
C20 C22 H16 109.5
H14 C22 H16 109.5
H15 C22 H16 109.5
C19 C23 C10 116.9(5)
C19 C23 C24 110.0(5)
C10 C23 C24 109.5(6)
C19 C23 C25 106.4(5)
C10 C23 C25 105.4(5)
C24 C23 C25 108.2(5)
C23 C24 H17 109.5
C23 C24 H18 109.5
H17 C24 H18 109.5
C23 C24 H19 109.5
H17 C24 H19 109.5
H18 C24 H19 109.5
C23 C25 H20 109.5
C23 C25 H21 109.5
H20 C25 H21 109.5
C23 C25 H22 109.5
H20 C25 H22 109.5
H21 C25 H22 109.5
O4 Li1 O3 118.5(6)
O4 Li1 O1 107.2(5)
O3 Li1 O1 111.4(5)
O4 Li1 O2 102.7(5)
O3 Li1 O2 105.8(5)
O1 Li1 O2 110.9(6)
C29 O1 C26 109.7(4)
C29 O1 Li1 127.0(5)
C26 O1 Li1 122.6(5)
O1 C26 C27 106.8(6)
O1 C26 H23 110.4
C27 C26 H23 110.4
O1 C26 H24 110.4
C27 C26 H24 110.4
H23 C26 H24 108.6
C28 C27 C26 105.7(6)
C28 C27 H25 110.6
C26 C27 H25 110.6
C28 C27 H26 110.6
C26 C27 H26 110.6
H25 C27 H26 108.7
C27 C28 C29 107.7(6)
C27 C28 H27 110.2
C29 C28 H27 110.2
C27 C28 H28 110.2
C29 C28 H28 110.2
H27 C28 H28 108.5
O1 C29 C28 107.0(5)
O1 C29 H29 110.3
C28 C29 H29 110.3
O1 C29 H30 110.3
C28 C29 H30 110.3
H29 C29 H30 108.6
C33 O2 C30 108.9(5)
C33 O2 Li1 123.5(5)
C30 O2 Li1 122.6(5)
O2 C30 C31 104.1(5)
O2 C30 H31 110.9
C31 C30 H31 110.9
O2 C30 H32 110.9
C31 C30 H32 110.9
H31 C30 H32 108.9
C32 C31 C30 108.1(6)
C32 C31 H33 110.1
C30 C31 H33 110.1
C32 C31 H34 110.1
C30 C31 H34 110.1
H33 C31 H34 108.4
C31 C32 C33 106.6(6)
C31 C32 H35 110.4
C33 C32 H35 110.4
C31 C32 H36 110.4
C33 C32 H36 110.4
H35 C32 H36 108.6
O2 C33 C32 106.8(5)
O2 C33 H37 110.4
C32 C33 H37 110.4
O2 C33 H38 110.4
C32 C33 H38 110.4
H37 C33 H38 108.6
C34 O3 C37 106.6(5)
C34 O3 Li1 126.8(5)
C37 O3 Li1 125.6(5)
O3 C34 C35 102.9(6)
O3 C34 H39 111.2
C35 C34 H39 111.2
O3 C34 H40 111.2
C35 C34 H40 111.2
H39 C34 H40 109.1
C36 C35 C34 104.4(6)
C36 C35 H41 110.9
C34 C35 H41 110.9
C36 C35 H42 110.9
C34 C35 H42 110.9
H41 C35 H42 108.9
C35 C36 C37 105.7(6)
C35 C36 H43 110.6
C37 C36 H43 110.6
C35 C36 H44 110.6
C37 C36 H44 110.6
H43 C36 H44 108.7
O3 C37 C36 105.6(5)
O3 C37 H45 110.6
C36 C37 H45 110.6
O3 C37 H46 110.6
C36 C37 H46 110.6
H45 C37 H46 108.8
C38 O4 C41 109.1(5)
C38 O4 Li1 125.5(5)
C41 O4 Li1 125.4(5)
O4 C38 C39 106.2(7)
O4 C38 H47 110.5
C39 C38 H47 110.5
O4 C38 H48 110.5
C39 C38 H48 110.5
H47 C38 H48 108.7
C38 C39 C40 104.1(7)
C38 C39 H49 110.9
C40 C39 H49 110.9
C38 C39 H50 110.9
C40 C39 H50 110.9
H49 C39 H50 109.0
C39 C40 C41 104.5(6)
C39 C40 H51 110.8
C41 C40 H51 110.8
C39 C40 H52 110.8
C41 C40 H52 110.8
H51 C40 H52 108.9
O4 C41 C40 106.0(5)
O4 C41 H53 110.5
C40 C41 H53 110.5
O4 C41 H54 110.5
C40 C41 H54 110.5
H53 C41 H54 108.7
C42 B2 C46 119.6(6)
C42 B2 C55 119.7(5)
C46 B2 C55 120.7(6)
C47 C42 C43 121.0(5)
C47 C42 B2 121.0(6)
C43 C42 B2 117.8(5)
C44 C43 C50 122.0(6)
C44 C43 C42 120.1(5)
C50 C43 C42 117.9(5)
C45 C44 C43 124.3(6)
C45 C44 H55 117.9
C43 C44 H55 117.9
C44 C45 C54 123.4(6)
C44 C45 C46 119.3(5)
C54 C45 C46 117.4(6)
C51 C46 C45 121.0(5)
C51 C46 B2 120.2(6)
C45 C46 B2 118.8(5)
C48 C47 C42 118.4(6)
C48 C47 C61 121.2(5)
C42 C47 C61 120.4(5)
C47 C48 C49 120.8(6)
C47 C48 H56 119.6
C49 C48 H56 119.6
C50 C49 C48 122.5(6)
C50 C49 H57 118.8
C48 C49 H57 118.8
C49 C50 C43 119.5(6)
C49 C50 H58 120.3
C43 C50 H58 120.3
C52 C51 C46 117.9(6)
C52 C51 C64 120.9(5)
C46 C51 C64 121.1(5)
C51 C52 C53 121.1(6)
C51 C52 H59 119.5
C53 C52 H59 119.5
C54 C53 C52 121.4(6)
C54 C53 H60 119.3
C52 C53 H60 119.3
C53 C54 C45 121.1(6)
C53 C54 H61 119.5
C45 C54 H61 119.5
C60 C55 C56 120.5(6)
C60 C55 B2 119.5(6)
C56 C55 B2 120.0(5)
C57 C56 C55 118.3(6)
C57 C56 C61 120.9(6)
C55 C56 C61 120.7(6)
C58 C57 C56 121.1(6)
C58 C57 H62 119.5
C56 C57 H62 119.5
C57 C58 C59 120.5(7)
C57 C58 H63 119.8
C59 C58 H63 119.8
C60 C59 C58 120.4(6)
C60 C59 H64 119.8
C58 C59 H64 119.8
C59 C60 C55 119.2(6)
C59 C60 C64 119.2(6)
C55 C60 C64 121.5(6)
C62 C61 C47 110.4(5)
C62 C61 C56 109.3(5)
C47 C61 C56 116.8(5)
C62 C61 C63 108.5(5)
C47 C61 C63 106.1(5)
C56 C61 C63 105.3(5)
C61 C62 H65 109.5
C61 C62 H66 109.5
H65 C62 H66 109.5
C61 C62 H67 109.5
H65 C62 H67 109.5
H66 C62 H67 109.5
C61 C63 H68 109.5
C61 C63 H69 109.5
H68 C63 H69 109.5
C61 C63 H70 109.5
H68 C63 H70 109.5
H69 C63 H70 109.5
C60 C64 C66 108.6(5)
C60 C64 C51 116.8(5)
C66 C64 C51 107.7(5)
C60 C64 C65 107.5(5)
C66 C64 C65 109.4(5)
C51 C64 C65 106.6(5)
C64 C65 H71 109.5
C64 C65 H72 109.5
H71 C65 H72 109.5
C64 C65 H73 109.5
H71 C65 H73 109.5
H72 C65 H73 109.5
C64 C66 H74 109.5
C64 C66 H75 109.5
H74 C66 H75 109.5
C64 C66 H76 109.5
H74 C66 H76 109.5
H75 C66 H76 109.5
O8 Li2 O7 106.1(6)
O8 Li2 O6 113.7(6)
O7 Li2 O6 110.2(6)
O8 Li2 O5 109.2(6)
O7 Li2 O5 113.4(6)
O6 Li2 O5 104.4(6)
C70 O5 C67 107.8(6)
C70 O5 Li2 131.7(6)
C67 O5 Li2 119.5(6)
C68 C67 O5 107.8(7)
C68 C67 H77 110.2
O5 C67 H77 110.2
C68 C67 H78 110.2
O5 C67 H78 110.2
H77 C67 H78 108.5
C67 C68 C69 105.2(7)
C67 C68 H79 110.7
C69 C68 H79 110.7
C67 C68 H80 110.7
C69 C68 H80 110.7
H79 C68 H80 108.8
C70 C69 C68 103.5(6)
C70 C69 H81 111.1
C68 C69 H81 111.1
C70 C69 H82 111.1
C68 C69 H82 111.1
H81 C69 H82 109.0
O5 C70 C69 109.7(7)
O5 C70 H83 109.7
C69 C70 H83 109.7
O5 C70 H84 109.7
C69 C70 H84 109.7
H83 C70 H84 108.2
C74 O6 C71 107.1(5)
C74 O6 Li2 114.0(5)
C71 O6 Li2 131.4(5)
O6 C71 C72 105.9(6)
O6 C71 H85 110.6
C72 C71 H85 110.6
O6 C71 H86 110.6
C72 C71 H86 110.6
H85 C71 H86 108.7
C73 C72 C71 107.5(7)
C73 C72 H87 110.2
C71 C72 H87 110.2
C73 C72 H88 110.2
C71 C72 H88 110.2
H87 C72 H88 108.5
C74 C73 C72 107.9(7)
C74 C73 H89 110.1
C72 C73 H89 110.1
C74 C73 H90 110.1
C72 C73 H90 110.1
H89 C73 H90 108.4
C73 C74 O6 108.6(6)
C73 C74 H91 110.0
O6 C74 H91 110.0
C73 C74 H92 110.0
O6 C74 H92 110.0
H91 C74 H92 108.3
C78 O7 C75 109.6(5)
C78 O7 Li2 130.9(5)
C75 O7 Li2 118.1(5)
O7 C75 C76 104.1(5)
O7 C75 H93 110.9
C76 C75 H93 110.9
O7 C75 H94 110.9
C76 C75 H94 110.9
H93 C75 H94 109.0
C75 C76 C77 102.3(6)
C75 C76 H95 111.3
C77 C76 H95 111.3
C75 C76 H96 111.3
C77 C76 H96 111.3
H95 C76 H96 109.2
C76 C77 C78 102.0(5)
C76 C77 H97 111.4
C78 C77 H97 111.4
C76 C77 H98 111.4
C78 C77 H98 111.4
H97 C77 H98 109.2
O7 C78 C77 105.5(5)
O7 C78 H99 110.6
C77 C78 H99 110.6
O7 C78 H100 110.6
C77 C78 H100 110.6
H99 C78 H100 108.8
C82 O8 C79 109.8(6)
C82 O8 Li2 120.9(6)
C79 O8 Li2 129.2(6)
O8 C79 C80 101.7(8)
O8 C79 H101 111.4
C80 C79 H101 111.4
O8 C79 H102 111.4
C80 C79 H102 111.4
H101 C79 H102 109.3
C79 C80 C81 106.7(9)
C79 C80 H103 110.4
C81 C80 H103 110.4
C79 C80 H104 110.4
C81 C80 H104 110.4
H103 C80 H104 108.6
C80 C81 C82 104.2(8)
C80 C81 H105 110.9
C82 C81 H105 110.9
C80 C81 H106 110.9
C82 C81 H106 110.9
H105 C81 H106 108.9
O8 C82 C81 105.0(7)
O8 C82 H107 110.7
C81 C82 H107 110.7
O8 C82 H108 110.7
C81 C82 H108 110.7
H107 C82 H108 108.8
C83 B3 C87 120.0(6)
C83 B3 C96 119.6(6)
C87 B3 C96 120.4(6)
C88 C83 C84 120.8(6)
C88 C83 B3 121.7(6)
C84 C83 B3 117.5(6)
C91 C84 C85 123.1(6)
C91 C84 C83 117.2(6)
C85 C84 C83 119.7(6)
C86 C85 C84 124.3(6)
C86 C85 H109 117.8
C84 C85 H109 117.8
C85 C86 C95 123.8(6)
C85 C86 C87 119.7(6)
C95 C86 C87 116.5(6)
C92 C87 C86 121.1(6)
C92 C87 B3 120.1(6)
C86 C87 B3 118.7(6)
C89 C88 C83 119.6(6)
C89 C88 C102 119.5(6)
C83 C88 C102 120.8(5)
C88 C89 C90 119.8(7)
C88 C89 H110 120.1
C90 C89 H110 120.1
C91 C90 C89 122.2(6)
C91 C90 H111 118.9
C89 C90 H111 118.9
C90 C91 C84 120.3(7)
C90 C91 H112 119.9
C84 C91 H112 119.9
C93 C92 C87 118.4(6)
C93 C92 C105 120.4(6)
C87 C92 C105 121.2(5)
C92 C93 C94 120.3(7)
C92 C93 H113 119.9
C94 C93 H113 119.9
C95 C94 C93 122.6(7)
C95 C94 H114 118.7
C93 C94 H114 118.7
C94 C95 C86 121.0(7)
C94 C95 H115 119.5
C86 C95 H115 119.5
C97 C96 C101 121.4(6)
C97 C96 B3 119.7(5)
C101 C96 B3 118.8(6)
C98 C97 C96 118.7(6)
C98 C97 C102 118.9(6)
C96 C97 C102 122.4(5)
C99 C98 C97 120.5(7)
C99 C98 H116 119.8
C97 C98 H116 119.8
C100 C99 C98 120.2(7)
C100 C99 H117 119.9
C98 C99 H117 119.9
C99 C100 C101 121.4(6)
C99 C100 H118 119.3
C101 C100 H118 119.3
C100 C101 C96 117.7(6)
C100 C101 C105 119.7(6)
C96 C101 C105 122.6(6)
C103 C102 C104 109.1(5)
C103 C102 C97 109.0(5)
C104 C102 C97 106.7(5)
C103 C102 C88 109.6(6)
C104 C102 C88 106.7(5)
C97 C102 C88 115.6(5)
C102 C103 H119 109.5
C102 C103 H120 109.5
H119 C103 H120 109.5
C102 C103 H121 109.5
H119 C103 H121 109.5
H120 C103 H121 109.5
C102 C104 H122 109.5
C102 C104 H123 109.5
H122 C104 H123 109.5
C102 C104 H124 109.5
H122 C104 H124 109.5
H123 C104 H124 109.5
C92 C105 C106 107.8(5)
C92 C105 C101 117.0(5)
C106 C105 C101 108.7(5)
C92 C105 C107 107.2(5)
C106 C105 C107 108.1(6)
C101 C105 C107 107.8(5)
C105 C106 H125 109.5
C105 C106 H126 109.5
H125 C106 H126 109.5
C105 C106 H127 109.5
H125 C106 H127 109.5
H126 C106 H127 109.5
C105 C107 H128 109.5
C105 C107 H129 109.5
H128 C107 H129 109.5
C105 C107 H130 109.5
H128 C107 H130 109.5
H129 C107 H130 109.5
O10 Li3 O11 105.1(6)
O10 Li3 O12 118.8(6)
O11 Li3 O12 102.8(6)
O10 Li3 O9 114.2(6)
O11 Li3 O9 109.9(6)
O12 Li3 O9 105.3(6)
C111 O9 C108 109.1(6)
C111 O9 Li3 122.5(6)
C108 O9 Li3 126.3(6)
O9 C108 C109 105.8(7)
O9 C108 H131 110.6
C109 C108 H131 110.6
O9 C108 H132 110.6
C109 C108 H132 110.6
H131 C108 H132 108.7
C110 C109 C108 104.9(8)
C110 C109 H133 110.8
C108 C109 H133 110.8
C110 C109 H134 110.8
C108 C109 H134 110.8
H133 C109 H134 108.8
C109 C110 C111 108.3(8)
C109 C110 H135 110.0
C111 C110 H135 110.0
C109 C110 H136 110.0
C111 C110 H136 110.0
H135 C110 H136 108.4
O9 C111 C110 105.2(8)
O9 C111 H137 110.7
C110 C111 H137 110.7
O9 C111 H138 110.7
C110 C111 H138 110.7
H137 C111 H138 108.8
C112 O10 C115 108.6(5)
C112 O10 Li3 122.7(5)
C115 O10 Li3 126.5(5)
O10 C112 C113 106.4(6)
O10 C112 H139 110.5
C113 C112 H139 110.5
O10 C112 H140 110.5
C113 C112 H140 110.5
H139 C112 H140 108.6
C114 C113 C112 107.2(8)
C114 C113 H141 110.3
C112 C113 H141 110.3
C114 C113 H142 110.3
C112 C113 H142 110.3
H141 C113 H142 108.5
C113 C114 C115 104.2(8)
C113 C114 H143 110.9
C115 C114 H143 110.9
C113 C114 H144 110.9
C115 C114 H144 110.9
H143 C114 H144 108.9
O10 C115 C114 105.3(6)
O10 C115 H145 110.7
C114 C115 H145 110.7
O10 C115 H146 110.7
C114 C115 H146 110.7
H145 C115 H146 108.8
C116 O11 C119 106.4(7)
C116 O11 Li3 131.0(6)
C119 O11 Li3 121.6(7)
O11 C116 C117 107.4(8)
O11 C116 H147 110.2
C117 C116 H147 110.2
O11 C116 H148 110.2
C117 C116 H148 110.2
H147 C116 H148 108.5
C116 C117 C118 109.3(10)
C116 C117 H149 109.8
C118 C117 H149 109.8
C116 C117 H150 109.8
C118 C117 H150 109.8
H149 C117 H150 108.3
C119 C118 C117 103.8(10)
C119 C118 H151 111.0
C117 C118 H151 111.0
C119 C118 H152 111.0
C117 C118 H152 111.0
H151 C118 H152 109.0
C118 C119 O11 111.1(9)
C118 C119 H153 109.4
O11 C119 H153 109.4
C118 C119 H154 109.4
O11 C119 H154 109.4
H153 C119 H154 108.0
C123 O12 C120 110.1(5)
C123 O12 Li3 126.8(5)
C120 O12 Li3 120.6(5)
O12 C120 C121 104.9(5)
O12 C120 H155 110.8
C121 C120 H155 110.8
O12 C120 H156 110.8
C121 C120 H156 110.8
H155 C120 H156 108.8
C120 C121 C122 102.2(6)
C120 C121 H157 111.3
C122 C121 H157 111.3
C120 C121 H158 111.3
C122 C121 H158 111.3
H157 C121 H158 109.2
C121 C122 C123 103.5(5)
C121 C122 H159 111.1
C123 C122 H159 111.1
C121 C122 H160 111.1
C123 C122 H160 111.1
H159 C122 H160 109.0
O12 C123 C122 105.7(5)
O12 C123 H161 110.6
C122 C123 H161 110.6
O12 C123 H162 110.6
C122 C123 H162 110.6
H161 C123 H162 108.7
C128 B4 C124 118.4(6)
C128 B4 C137 119.8(6)
C124 B4 C137 121.8(6)
C125 C124 C129 121.6(5)
C125 C124 B4 119.3(6)
C129 C124 B4 119.0(6)
C126 C125 C124 119.7(6)
C126 C125 C132 122.3(6)
C124 C125 C132 118.0(6)
C125 C126 C127 123.9(6)
C125 C126 H163 118.0
C127 C126 H163 118.0
C126 C127 C136 122.5(6)
C126 C127 C128 119.2(5)
C136 C127 C128 118.3(6)
C133 C128 C127 119.8(5)
C133 C128 B4 121.0(6)
C127 C128 B4 119.2(5)
C130 C129 C124 118.1(6)
C130 C129 C143 120.0(6)
C124 C129 C143 121.8(5)
C129 C130 C131 120.2(6)
C129 C130 H164 119.9
C131 C130 H164 119.9
C132 C131 C130 122.6(6)
C132 C131 H165 118.7
C130 C131 H165 118.7
C131 C132 C125 119.6(7)
C131 C132 H166 120.2
C125 C132 H166 120.2
C134 C133 C128 118.9(6)
C134 C133 C146 120.7(5)
C128 C133 C146 120.3(5)
C133 C134 C135 121.4(6)
C133 C134 H167 119.3
C135 C134 H167 119.3
C136 C135 C134 121.5(6)
C136 C135 H168 119.3
C134 C135 H168 119.3
C135 C136 C127 120.0(6)
C135 C136 H169 120.0
C127 C136 H169 120.0
C142 C137 C138 121.0(6)
C142 C137 B4 120.2(5)
C138 C137 B4 118.8(5)
C139 C138 C137 119.0(6)
C139 C138 C143 119.3(6)
C137 C138 C143 121.7(6)
C138 C139 C140 120.1(6)
C138 C139 H170 120.0
C140 C139 H170 120.0
C141 C140 C139 121.3(6)
C141 C140 H171 119.3
C139 C140 H171 119.3
C140 C141 C142 119.6(6)
C140 C141 H172 120.2
C142 C141 H172 120.2
C137 C142 C141 119.1(6)
C137 C142 C146 121.8(5)
C141 C142 C146 119.1(5)
C129 C143 C145 109.1(5)
C129 C143 C144 107.5(5)
C145 C143 C144 109.4(5)
C129 C143 C138 116.7(5)
C145 C143 C138 107.5(5)
C144 C143 C138 106.5(5)
C143 C144 H173 109.5
C143 C144 H174 109.5
H173 C144 H174 109.5
C143 C144 H175 109.5
H173 C144 H175 109.5
H174 C144 H175 109.5
C143 C145 H176 109.5
C143 C145 H177 109.5
H176 C145 H177 109.5
C143 C145 H178 109.5
H176 C145 H178 109.5
H177 C145 H178 109.5
C147 C146 C133 109.4(5)
C147 C146 C142 108.5(5)
C133 C146 C142 116.3(5)
C147 C146 C148 109.4(5)
C133 C146 C148 106.2(5)
C142 C146 C148 106.8(5)
C146 C147 H179 109.5
C146 C147 H180 109.5
H179 C147 H180 109.5
C146 C147 H181 109.5
H179 C147 H181 109.5
H180 C147 H181 109.5
C146 C148 H182 109.5
C146 C148 H183 109.5
H182 C148 H183 109.5
C146 C148 H184 109.5
H182 C148 H184 109.5
H183 C148 H184 109.5
O16 Li4 O13 115.6(6)
O16 Li4 O14 108.8(5)
O13 Li4 O14 109.8(6)
O16 Li4 O15 108.0(6)
O13 Li4 O15 111.2(5)
O14 Li4 O15 102.7(5)
C149 O13 C152 108.7(4)
C149 O13 Li4 123.0(5)
C152 O13 Li4 125.4(5)
C150 C149 O13 108.5(6)
C150 C149 H185 110.0
O13 C149 H185 110.0
C150 C149 H186 110.0
O13 C149 H186 110.0
H185 C149 H186 108.4
C149 C150 C151 110.4(6)
C149 C150 H187 109.6
C151 C150 H187 109.6
C149 C150 H188 109.6
C151 C150 H188 109.6
H187 C150 H188 108.1
C150 C151 C152 105.5(6)
C150 C151 H189 110.6
C152 C151 H189 110.6
C150 C151 H190 110.6
C152 C151 H190 110.6
H189 C151 H190 108.8
O13 C152 C151 106.6(5)
O13 C152 H191 110.4
C151 C152 H191 110.4
O13 C152 H192 110.4
C151 C152 H192 110.4
H191 C152 H192 108.6
C156 O14 C153 106.4(5)
C156 O14 Li4 131.5(5)
C153 O14 Li4 122.1(5)
O14 C153 C154 105.9(5)
O14 C153 H193 110.6
C154 C153 H193 110.6
O14 C153 H194 110.6
C154 C153 H194 110.6
H193 C153 H194 108.7
C155 C154 C153 104.7(6)
C155 C154 H195 110.8
C153 C154 H195 110.8
C155 C154 H196 110.8
C153 C154 H196 110.8
H195 C154 H196 108.9
C154 C155 C156 106.1(6)
C154 C155 H197 110.5
C156 C155 H197 110.5
C154 C155 H198 110.5
C156 C155 H198 110.5
H197 C155 H198 108.7
O14 C156 C155 104.8(5)
O14 C156 H199 110.8
C155 C156 H199 110.8
O14 C156 H200 110.8
C155 C156 H200 110.8
H199 C156 H200 108.9
C157 O15 C160 108.8(5)
C157 O15 Li4 128.3(5)
C160 O15 Li4 120.0(5)
O15 C157 C158 106.8(6)
O15 C157 H201 110.4
C158 C157 H201 110.4
O15 C157 H202 110.4
C158 C157 H202 110.4
H201 C157 H202 108.6
C157 C158 C159 103.7(6)
C157 C158 H203 111.0
C159 C158 H203 111.0
C157 C158 H204 111.0
C159 C158 H204 111.0
H203 C158 H204 109.0
C160 C159 C158 101.7(6)
C160 C159 H205 111.4
C158 C159 H205 111.4
C160 C159 H206 111.4
C158 C159 H206 111.4
H205 C159 H206 109.3
O15 C160 C159 105.4(5)
O15 C160 H207 110.7
C159 C160 H207 110.7
O15 C160 H208 110.7
C159 C160 H208 110.7
H207 C160 H208 108.8
C164 O16 C161 109.4(4)
C164 O16 Li4 119.9(5)
C161 O16 Li4 121.9(5)
O16 C161 C162 104.7(5)
O16 C161 H209 110.8
C162 C161 H209 110.8
O16 C161 H210 110.8
C162 C161 H210 110.8
H209 C161 H210 108.9
C163 C162 C161 101.7(5)
C163 C162 H211 111.4
C161 C162 H211 111.4
C163 C162 H212 111.4
C161 C162 H212 111.4
H211 C162 H212 109.3
C164 C163 C162 103.1(5)
C164 C163 H213 111.2
C162 C163 H213 111.2
C164 C163 H214 111.2
C162 C163 H214 111.2
H213 C163 H214 109.1
O16 C164 C163 105.8(5)
O16 C164 H215 110.6
C163 C164 H215 110.6
O16 C164 H216 110.6
C163 C164 H216 110.6
H215 C164 H216 108.7
C165 B5 C169 118.9(6)
C165 B5 C178 120.9(6)
C169 B5 C178 120.2(5)
C166 C165 C170 120.3(5)
C166 C165 B5 119.6(6)
C170 C165 B5 120.1(6)
C167 C166 C165 119.8(5)
C167 C166 C173 122.2(6)
C165 C166 C173 118.0(6)
C168 C167 C166 123.2(6)
C168 C167 H217 118.4
C166 C167 H217 118.4
C167 C168 C177 122.7(6)
C167 C168 C169 120.1(6)
C177 C168 C169 117.2(6)
C174 C169 C168 121.2(6)
C174 C169 B5 120.5(6)
C168 C169 B5 118.3(5)
C171 C170 C165 119.3(6)
C171 C170 C184 119.4(6)
C165 C170 C184 121.2(5)
C170 C171 C172 119.7(6)
C170 C171 H218 120.1
C172 C171 H218 120.1
C173 C172 C171 122.5(6)
C173 C172 H219 118.8
C171 C172 H219 118.8
C172 C173 C166 120.2(6)
C172 C173 H220 119.9
C166 C173 H220 119.9
C175 C174 C169 118.6(6)
C175 C174 C187 119.9(5)
C169 C174 C187 121.5(5)
C174 C175 C176 120.4(6)
C174 C175 H221 119.8
C176 C175 H221 119.8
C177 C176 C175 122.0(6)
C177 C176 H222 119.0
C175 C176 H222 119.0
C176 C177 C168 120.6(6)
C176 C177 H223 119.7
C168 C177 H223 119.7
C179 C178 C183 119.5(6)
C179 C178 B5 120.4(5)
C183 C178 B5 120.0(5)
C180 C179 C178 118.5(6)
C180 C179 C184 120.6(6)
C178 C179 C184 120.8(6)
C181 C180 C179 121.7(6)
C181 C180 H224 119.1
C179 C180 H224 119.1
C180 C181 C182 120.3(6)
C180 C181 H225 119.8
C182 C181 H225 119.8
C183 C182 C181 120.0(6)
C183 C182 H226 120.0
C181 C182 H226 120.0
C182 C183 C178 119.9(6)
C182 C183 C187 118.5(6)
C178 C183 C187 121.5(5)
C185 C184 C170 109.4(5)
C185 C184 C186 109.5(5)
C170 C184 C186 107.1(5)
C185 C184 C179 108.7(5)
C170 C184 C179 116.0(5)
C186 C184 C179 105.9(5)
C184 C185 H227 109.5
C184 C185 H228 109.5
H227 C185 H228 109.5
C184 C185 H229 109.5
H227 C185 H229 109.5
H228 C185 H229 109.5
C184 C186 H230 109.5
C184 C186 H231 109.5
H230 C186 H231 109.5
C184 C186 H232 109.5
H230 C186 H232 109.5
H231 C186 H232 109.5
C174 C187 C189 107.9(5)
C174 C187 C188 107.6(5)
C189 C187 C188 109.9(5)
C174 C187 C183 116.1(5)
C189 C187 C183 107.7(5)
C188 C187 C183 107.6(5)
C187 C188 H233 109.5
C187 C188 H234 109.5
H233 C188 H234 109.5
C187 C188 H235 109.5
H233 C188 H235 109.5
H234 C188 H235 109.5
C187 C189 H236 109.5
C187 C189 H237 109.5
H236 C189 H237 109.5
C187 C189 H238 109.5
H236 C189 H238 109.5
H237 C189 H238 109.5
O20 Li5 O19 113.4(6)
O20 Li5 O18 105.4(6)
O19 Li5 O18 111.4(6)
O20 Li5 O17 113.1(6)
O19 Li5 O17 104.4(6)
O18 Li5 O17 109.1(6)
C190 O17 C193 108.2(5)
C190 O17 Li5 131.1(6)
C193 O17 Li5 118.7(5)
O17 C190 C191 107.3(6)
O17 C190 H239 110.3
C191 C190 H239 110.3
O17 C190 H240 110.3
C191 C190 H240 110.3
H239 C190 H240 108.5
C192 C191 C190 104.3(6)
C192 C191 H241 110.9
C190 C191 H241 110.9
C192 C191 H242 110.9
C190 C191 H242 110.9
H241 C191 H242 108.9
C193 C192 C191 104.9(7)
C193 C192 H243 110.8
C191 C192 H243 110.8
C193 C192 H244 110.8
C191 C192 H244 110.8
H243 C192 H244 108.8
O17 C193 C192 105.2(6)
O17 C193 H245 110.7
C192 C193 H245 110.7
O17 C193 H246 110.7
C192 C193 H246 110.7
H245 C193 H246 108.8
C197 O18 C194 109.9(7)
C197 O18 Li5 129.3(7)
C194 O18 Li5 120.8(6)
O18 C194 C195 104.7(8)
O18 C194 H247 110.8
C195 C194 H247 110.8
O18 C194 H248 110.8
C195 C194 H248 110.8
H247 C194 H248 108.9
C196 C195 C194 103.6(9)
C196 C195 H249 111.0
C194 C195 H249 111.0
C196 C195 H250 111.0
C194 C195 H250 111.0
H249 C195 H250 109.0
C195 C196 C197 108.6(10)
C195 C196 H251 110.0
C197 C196 H251 110.0
C195 C196 H252 110.0
C197 C196 H252 110.0
H251 C196 H252 108.4
O18 C197 C196 102.4(9)
O18 C197 H253 111.3
C196 C197 H253 111.3
O18 C197 H254 111.3
C196 C197 H254 111.3
H253 C197 H254 109.2
C201 O19 C198 109.9(5)
C201 O19 Li5 116.0(5)
C198 O19 Li5 129.7(5)
O19 C198 C199 105.1(6)
O19 C198 H255 110.7
C199 C198 H255 110.7
O19 C198 H256 110.7
C199 C198 H256 110.7
H255 C198 H256 108.8
C200 C199 C198 103.5(6)
C200 C199 H257 111.1
C198 C199 H257 111.1
C200 C199 H258 111.1
C198 C199 H258 111.1
H257 C199 H258 109.0
C199 C200 C201 106.3(6)
C199 C200 H259 110.5
C201 C200 H259 110.5
C199 C200 H260 110.5
C201 C200 H260 110.5
H259 C200 H260 108.7
O19 C201 C200 105.2(6)
O19 C201 H261 110.7
C200 C201 H261 110.7
O19 C201 H262 110.7
C200 C201 H262 110.7
H261 C201 H262 108.8
C205 O20 C202 108.3(5)
C205 O20 Li5 131.2(5)
C202 O20 Li5 116.8(5)
O20 C202 C203 106.1(5)
O20 C202 H263 110.5
C203 C202 H263 110.5
O20 C202 H264 110.5
C203 C202 H264 110.5
H263 C202 H264 108.7
C202 C203 C204 100.5(6)
C202 C203 H265 111.7
C204 C203 H265 111.7
C202 C203 H266 111.7
C204 C203 H266 111.7
H265 C203 H266 109.4
C205 C204 C203 102.8(5)
C205 C204 H267 111.2
C203 C204 H267 111.2
C205 C204 H268 111.2
C203 C204 H268 111.2
H267 C204 H268 109.1
O20 C205 C204 106.5(5)
O20 C205 H269 110.4
C204 C205 H269 110.4
O20 C205 H270 110.4
C204 C205 H270 110.4
H269 C205 H270 108.6
C206 B6 C219 120.5(6)
C206 B6 C210 118.2(6)
C219 B6 C210 121.2(6)
C211 C206 C207 121.0(6)
C211 C206 B6 119.4(6)
C207 C206 B6 119.6(6)
C208 C207 C206 119.9(7)
C208 C207 C214 124.8(8)
C206 C207 C214 115.4(8)
C207 C208 C209 125.4(7)
C207 C208 H271 117.3
C209 C208 H271 117.3
C208 C209 C218 124.0(9)
C208 C209 C210 119.6(6)
C218 C209 C210 116.3(9)
C215 C210 C209 120.8(7)
C215 C210 B6 122.0(7)
C209 C210 B6 117.2(6)
C212 C211 C206 122.2(9)
C212 C211 C225 117.6(8)
C206 C211 C225 119.9(6)
C213 C212 C211 117.1(10)
C213 C212 H272 121.5
C211 C212 H272 121.5
C212 C213 C214 127.6(10)
C212 C213 H273 116.2
C214 C213 H273 116.2
C213 C214 C207 116.6(8)
C213 C214 H274 121.7
C207 C214 H274 121.7
C210 C215 C216 118.9(8)
C210 C215 C228 121.5(8)
C216 C215 C228 119.6(8)
C217 C216 C215 115.4(8)
C217 C216 H275 122.3
C215 C216 H275 122.3
C218 C217 C216 128.4(10)
C218 C217 H276 115.8
C216 C217 H276 115.8
C217 C218 C209 120.1(10)
C217 C218 H277 119.9
C209 C218 H277 119.9
C220 C219 C224 122.1(7)
C220 C219 B6 120.9(7)
C224 C219 B6 117.0(7)
C219 C220 C221 115.8(8)
C219 C220 C225 120.8(6)
C221 C220 C225 123.1(8)
C222 C221 C220 114.9(8)
C222 C221 H278 122.5
C220 C221 H278 122.5
C223 C222 C221 129.6(9)
C223 C222 H279 115.2
C221 C222 H279 115.2
C222 C223 C224 117.6(10)
C222 C223 H280 121.2
C224 C223 H280 121.2
C223 C224 C219 119.8(10)
C223 C224 C228 119.4(9)
C219 C224 C228 120.7(6)
C220 C225 C226 107.8(8)
C220 C225 C227 108.0(7)
C226 C225 C227 108.6(7)
C220 C225 C211 115.5(6)
C226 C225 C211 112.2(8)
C227 C225 C211 104.5(7)
C225 C226 H281 109.5
C225 C226 H282 109.5
H281 C226 H282 109.5
C225 C226 H283 109.5
H281 C226 H283 109.5
H282 C226 H283 109.5
C225 C227 H284 109.5
C225 C227 H285 109.5
H284 C227 H285 109.5
C225 C227 H286 109.5
H284 C227 H286 109.5
H285 C227 H286 109.5
C215 C228 C224 117.3(7)
C215 C228 C230 112.9(8)
C224 C228 C230 106.1(7)
C215 C228 C229 109.6(7)
C224 C228 C229 103.5(8)
C230 C228 C229 106.4(7)
C228 C229 H287 109.5
C228 C229 H288 109.5
H287 C229 H288 109.5
C228 C229 H289 109.5
H287 C229 H289 109.5
H288 C229 H289 109.5
C228 C230 H290 109.5
C228 C230 H291 109.5
H290 C230 H291 109.5
C228 C230 H292 109.5
H290 C230 H292 109.5
H291 C230 H292 109.5
O23 Li6 O21 109.8(6)
O23 Li6 O22 112.1(6)
O21 Li6 O22 104.5(6)
O23 Li6 O24 111.5(6)
O21 Li6 O24 114.6(6)
O22 Li6 O24 104.0(6)
C231 O21 C234 108.5(6)
C231 O21 Li6 125.6(6)
C234 O21 Li6 125.2(5)
O21 C231 C232 106.4(7)
O21 C231 H293 110.5
C232 C231 H293 110.5
O21 C231 H294 110.5
C232 C231 H294 110.5
H293 C231 H294 108.6
C233 C232 C231 106.8(7)
C233 C232 H295 110.4
C231 C232 H295 110.4
C233 C232 H296 110.4
C231 C232 H296 110.4
H295 C232 H296 108.6
C232 C233 C234 106.5(8)
C232 C233 H297 110.4
C234 C233 H297 110.4
C232 C233 H298 110.4
C234 C233 H298 110.4
H297 C233 H298 108.6
O21 C234 C233 106.8(7)
O21 C234 H299 110.4
C233 C234 H299 110.4
O21 C234 H300 110.4
C233 C234 H300 110.4
H299 C234 H300 108.6
C238 O22 C235 109.9(4)
C238 O22 Li6 125.6(5)
C235 O22 Li6 123.4(5)
O22 C235 C236 105.1(5)
O22 C235 H301 110.7
C236 C235 H301 110.7
O22 C235 H302 110.7
C236 C235 H302 110.7
H301 C235 H302 108.8
C237 C236 C235 103.5(5)
C237 C236 H303 111.1
C235 C236 H303 111.1
C237 C236 H304 111.1
C235 C236 H304 111.1
H303 C236 H304 109.0
C236 C237 C238 101.1(5)
C236 C237 H305 111.6
C238 C237 H305 111.6
C236 C237 H306 111.6
C238 C237 H306 111.6
H305 C237 H306 109.4
O22 C238 C237 104.9(5)
O22 C238 H307 110.8
C237 C238 H307 110.8
O22 C238 H308 110.8
C237 C238 H308 110.8
H307 C238 H308 108.8
C239 O23 C242 106.4(5)
C239 O23 Li6 124.4(5)
C242 O23 Li6 126.6(5)
O23 C239 C240 104.0(7)
O23 C239 H309 111.0
C240 C239 H309 111.0
O23 C239 H310 111.0
C240 C239 H310 111.0
H309 C239 H310 109.0
C241 C240 C239 105.1(8)
C241 C240 H311 110.7
C239 C240 H311 110.7
C241 C240 H312 110.7
C239 C240 H312 110.7
H311 C240 H312 108.8
C240 C241 C242 106.1(9)
C240 C241 H313 110.5
C242 C241 H313 110.5
C240 C241 H314 110.5
C242 C241 H314 110.5
H313 C241 H314 108.7
C241 C242 O23 107.4(7)
C241 C242 H315 110.2
O23 C242 H315 110.2
C241 C242 H316 110.2
O23 C242 H316 110.2
H315 C242 H316 108.5
C243 O24 C246 107.7(6)
C243 O24 Li6 128.7(7)
C246 O24 Li6 123.6(6)
O24 C243 C244 102.4(8)
O24 C243 H317 111.3
C244 C243 H317 111.3
O24 C243 H318 111.3
C244 C243 H318 111.3
H317 C243 H318 109.2
C245 C244 C243 103.7(7)
C245 C244 H319 111.0
C243 C244 H319 111.0
C245 C244 H320 111.0
C243 C244 H320 111.0
H319 C244 H320 109.0
C246 C245 C244 102.3(8)
C246 C245 H321 111.3
C244 C245 H321 111.3
C246 C245 H322 111.3
C244 C245 H322 111.3
H321 C245 H322 109.2
O24 C246 C245 110.8(8)
O24 C246 H323 109.5
C245 C246 H323 109.5
O24 C246 H324 109.5
C245 C246 H324 109.5
H323 C246 H324 108.1

loop_
_geom_bond_atom_site_label_1
_geom_bond_atom_site_label_2
_geom_bond_distance
B1 C1 1.488(9)
B1 C5 1.492(9)
B1 C14 1.529(9)
C1 C6 1.423(8)
C1 C2 1.437(8)
C2 C9 1.407(8)
C2 C3 1.420(9)
C3 C4 1.407(9)
C3 H1 0.9300
C4 C13 1.421(9)
C4 C5 1.436(8)
C5 C10 1.434(8)
C6 C7 1.378(8)
C6 C20 1.557(9)
C7 C8 1.401(9)
C7 H2 0.9300
C8 C9 1.376(9)
C8 H3 0.9300
C9 H4 0.9300
C10 C11 1.390(9)
C10 C23 1.543(9)
C11 C12 1.378(10)
C11 H5 0.9300
C12 C13 1.380(10)
C12 H6 0.9300
C13 H7 0.9300
C14 C15 1.414(8)
C14 C19 1.415(8)
C15 C16 1.403(8)
C15 C20 1.549(8)
C16 C17 1.379(9)
C16 H8 0.9300
C17 C18 1.371(9)
C17 H9 0.9300
C18 C19 1.397(9)
C18 H10 0.9300
C19 C23 1.538(9)
C20 C21 1.536(8)
C20 C22 1.541(9)
C21 H11 0.9600
C21 H12 0.9600
C21 H13 0.9600
C22 H14 0.9600
C22 H15 0.9600
C22 H16 0.9600
C23 C24 1.545(9)
C23 C25 1.551(9)
C24 H17 0.9600
C24 H18 0.9600
C24 H19 0.9600
C25 H20 0.9600
C25 H21 0.9600
C25 H22 0.9600
Li1 O4 1.914(12)
Li1 O3 1.917(11)
Li1 O1 1.928(11)
Li1 O2 1.947(11)
O1 C29 1.431(7)
O1 C26 1.436(7)
C26 C27 1.487(10)
C26 H23 0.9700
C26 H24 0.9700
C27 C28 1.456(10)
C27 H25 0.9700
C27 H26 0.9700
C28 C29 1.468(9)
C28 H27 0.9700
C28 H28 0.9700
C29 H29 0.9700
C29 H30 0.9700
O2 C33 1.439(7)
O2 C30 1.456(7)
C30 C31 1.510(9)
C30 H31 0.9700
C30 H32 0.9700
C31 C32 1.458(9)
C31 H33 0.9700
C31 H34 0.9700
C32 C33 1.491(9)
C32 H35 0.9700
C32 H36 0.9700
C33 H37 0.9700
C33 H38 0.9700
O3 C34 1.436(8)
O3 C37 1.450(8)
C34 C35 1.514(10)
C34 H39 0.9700
C34 H40 0.9700
C35 C36 1.477(10)
C35 H41 0.9700
C35 H42 0.9700
C36 C37 1.518(9)
C36 H43 0.9700
C36 H44 0.9700
C37 H45 0.9700
C37 H46 0.9700
O4 C38 1.417(8)
O4 C41 1.445(8)
C38 C39 1.465(11)
C38 H47 0.9700
C38 H48 0.9700
C39 C40 1.502(10)
C39 H49 0.9700
C39 H50 0.9700
C40 C41 1.514(9)
C40 H51 0.9700
C40 H52 0.9700
C41 H53 0.9700
C41 H54 0.9700
B2 C42 1.496(9)
B2 C46 1.496(9)
B2 C55 1.526(9)
C42 C47 1.421(8)
C42 C43 1.443(8)
C43 C44 1.418(8)
C43 C50 1.430(8)
C44 C45 1.403(8)
C44 H55 0.9300
C45 C54 1.423(8)
C45 C46 1.450(8)
C46 C51 1.419(8)
C47 C48 1.385(8)
C47 C61 1.541(9)
C48 C49 1.401(9)
C48 H56 0.9300
C49 C50 1.365(9)
C49 H57 0.9300
C50 H58 0.9300
C51 C52 1.400(9)
C51 C64 1.554(9)
C52 C53 1.408(9)
C52 H59 0.9300
C53 C54 1.353(9)
C53 H60 0.9300
C54 H61 0.9300
C55 C60 1.419(8)
C55 C56 1.421(8)
C56 C57 1.391(9)
C56 C61 1.550(9)
C57 C58 1.383(9)
C57 H62 0.9300
C58 C59 1.400(10)
C58 H63 0.9300
C59 C60 1.377(9)
C59 H64 0.9300
C60 C64 1.541(9)
C61 C62 1.531(8)
C61 C63 1.577(8)
C62 H65 0.9600
C62 H66 0.9600
C62 H67 0.9600
C63 H68 0.9600
C63 H69 0.9600
C63 H70 0.9600
C64 C66 1.549(9)
C64 C65 1.560(8)
C65 H71 0.9600
C65 H72 0.9600
C65 H73 0.9600
C66 H74 0.9600
C66 H75 0.9600
C66 H76 0.9600
Li2 O8 1.895(12)
Li2 O7 1.905(12)
Li2 O6 1.928(12)
Li2 O5 1.943(13)
O5 C70 1.374(8)
O5 C67 1.464(10)
C67 C68 1.436(11)
C67 H77 0.9700
C67 H78 0.9700
C68 C69 1.517(10)
C68 H79 0.9700
C68 H80 0.9700
C69 C70 1.515(10)
C69 H81 0.9700
C69 H82 0.9700
C70 H83 0.9700
C70 H84 0.9700
O6 C74 1.433(8)
O6 C71 1.444(7)
C71 C72 1.471(10)
C71 H85 0.9700
C71 H86 0.9700
C72 C73 1.430(11)
C72 H87 0.9700
C72 H88 0.9700
C73 C74 1.395(10)
C73 H89 0.9700
C73 H90 0.9700
C74 H91 0.9700
C74 H92 0.9700
O7 C78 1.446(7)
O7 C75 1.448(7)
C75 C76 1.501(9)
C75 H93 0.9700
C75 H94 0.9700
C76 C77 1.507(10)
C76 H95 0.9700
C76 H96 0.9700
C77 C78 1.513(9)
C77 H97 0.9700
C77 H98 0.9700
C78 H99 0.9700
C78 H100 0.9700
O8 C82 1.432(9)
O8 C79 1.453(9)
C79 C80 1.506(13)
C79 H101 0.9700
C79 H102 0.9700
C80 C81 1.511(14)
C80 H103 0.9700
C80 H104 0.9700
C81 C82 1.547(11)
C81 H105 0.9700
C81 H106 0.9700
C82 H107 0.9700
C82 H108 0.9700
B3 C83 1.495(9)
B3 C87 1.496(10)
B3 C96 1.532(9)
C83 C88 1.404(9)
C83 C84 1.462(9)
C84 C91 1.415(9)
C84 C85 1.422(9)
C85 C86 1.399(9)
C85 H109 0.9300
C86 C95 1.429(9)
C86 C87 1.443(9)
C87 C92 1.430(9)
C88 C89 1.384(9)
C88 C102 1.562(9)
C89 C90 1.408(10)
C89 H110 0.9300
C90 C91 1.373(10)
C90 H111 0.9300
C91 H112 0.9300
C92 C93 1.379(9)
C92 C105 1.520(9)
C93 C94 1.402(11)
C93 H113 0.9300
C94 C95 1.339(10)
C94 H114 0.9300
C95 H115 0.9300
C96 C97 1.397(8)
C96 C101 1.397(8)
C97 C98 1.390(9)
C97 C102 1.561(9)
C98 C99 1.376(10)
C98 H116 0.9300
C99 C100 1.375(10)
C99 H117 0.9300
C100 C101 1.394(9)
C100 H118 0.9300
C101 C105 1.542(9)
C102 C103 1.545(9)
C102 C104 1.548(8)
C103 H119 0.9600
C103 H120 0.9600
C103 H121 0.9600
C104 H122 0.9600
C104 H123 0.9600
C104 H124 0.9600
C105 C106 1.538(9)
C105 C107 1.542(9)
C106 H125 0.9600
C106 H126 0.9600
C106 H127 0.9600
C107 H128 0.9600
C107 H129 0.9600
C107 H130 0.9600
Li3 O10 1.896(13)
Li3 O11 1.918(13)
Li3 O12 1.933(12)
Li3 O9 1.934(12)
O9 C111 1.404(9)
O9 C108 1.458(8)
C108 C109 1.516(11)
C108 H131 0.9700
C108 H132 0.9700
C109 C110 1.453(14)
C109 H133 0.9700
C109 H134 0.9700
C110 C111 1.473(13)
C110 H135 0.9700
C110 H136 0.9700
C111 H137 0.9700
C111 H138 0.9700
O10 C112 1.443(8)
O10 C115 1.462(8)
C112 C113 1.459(12)
C112 H139 0.9700
C112 H140 0.9700
C113 C114 1.441(12)
C113 H141 0.9700
C113 H142 0.9700
C114 C115 1.508(12)
C114 H143 0.9700
C114 H144 0.9700
C115 H145 0.9700
C115 H146 0.9700
O11 C116 1.371(10)
O11 C119 1.433(11)
C116 C117 1.393(13)
C116 H147 0.9700
C116 H148 0.9700
C117 C118 1.447(14)
C117 H149 0.9700
C117 H150 0.9700
C118 C119 1.340(13)
C118 H151 0.9700
C118 H152 0.9700
C119 H153 0.9700
C119 H154 0.9700
O12 C123 1.436(7)
O12 C120 1.440(7)
C120 C121 1.504(9)
C120 H155 0.9700
C120 H156 0.9700
C121 C122 1.506(9)
C121 H157 0.9700
C121 H158 0.9700
C122 C123 1.514(9)
C122 H159 0.9700
C122 H160 0.9700
C123 H161 0.9700
C123 H162 0.9700
B4 C128 1.492(9)
B4 C124 1.504(9)
B4 C137 1.525(9)
C124 C125 1.418(9)
C124 C129 1.432(8)
C125 C126 1.412(9)
C125 C132 1.430(9)
C126 C127 1.420(8)
C126 H163 0.9300
C127 C136 1.428(9)
C127 C128 1.436(8)
C128 C133 1.430(8)
C129 C130 1.384(8)
C129 C143 1.536(9)
C130 C131 1.408(9)
C130 H164 0.9300
C131 C132 1.363(10)
C131 H165 0.9300
C132 H166 0.9300
C133 C134 1.377(8)
C133 C146 1.548(8)
C134 C135 1.390(9)
C134 H167 0.9300
C135 C136 1.369(9)
C135 H168 0.9300
C136 H169 0.9300
C137 C142 1.398(8)
C137 C138 1.417(8)
C138 C139 1.382(8)
C138 C143 1.562(8)
C139 C140 1.395(9)
C139 H170 0.9300
C140 C141 1.389(9)
C140 H171 0.9300
C141 C142 1.403(8)
C141 H172 0.9300
C142 C146 1.552(8)
C143 C145 1.539(9)
C143 C144 1.560(8)
C144 H173 0.9600
C144 H174 0.9600
C144 H175 0.9600
C145 H176 0.9600
C145 H177 0.9600
C145 H178 0.9600
C146 C147 1.526(8)
C146 C148 1.559(8)
C147 H179 0.9600
C147 H180 0.9600
C147 H181 0.9600
C148 H182 0.9600
C148 H183 0.9600
C148 H184 0.9600
Li4 O16 1.899(11)
Li4 O13 1.902(11)
Li4 O14 1.915(11)
Li4 O15 1.936(12)
O13 C149 1.433(7)
O13 C152 1.453(7)
C149 C150 1.412(9)
C149 H185 0.9700
C149 H186 0.9700
C150 C151 1.447(10)
C150 H187 0.9700
C150 H188 0.9700
C151 C152 1.503(9)
C151 H189 0.9700
C151 H190 0.9700
C152 H191 0.9700
C152 H192 0.9700
O14 C156 1.431(8)
O14 C153 1.447(7)
C153 C154 1.509(9)
C153 H193 0.9700
C153 H194 0.9700
C154 C155 1.501(10)
C154 H195 0.9700
C154 H196 0.9700
C155 C156 1.513(10)
C155 H197 0.9700
C155 H198 0.9700
C156 H199 0.9700
C156 H200 0.9700
O15 C157 1.440(8)
O15 C160 1.442(7)
C157 C158 1.494(10)
C157 H201 0.9700
C157 H202 0.9700
C158 C159 1.514(10)
C158 H203 0.9700
C158 H204 0.9700
C159 C160 1.504(9)
C159 H205 0.9700
C159 H206 0.9700
C160 H207 0.9700
C160 H208 0.9700
O16 C164 1.452(7)
O16 C161 1.463(7)
C161 C162 1.520(9)
C161 H209 0.9700
C161 H210 0.9700
C162 C163 1.518(9)
C162 H211 0.9700
C162 H212 0.9700
C163 C164 1.511(8)
C163 H213 0.9700
C163 H214 0.9700
C164 H215 0.9700
C164 H216 0.9700
B5 C165 1.473(9)
B5 C169 1.502(9)
B5 C178 1.522(9)
C165 C166 1.429(8)
C165 C170 1.441(8)
C166 C167 1.415(8)
C166 C173 1.434(8)
C167 C168 1.404(8)
C167 H217 0.9300
C168 C177 1.436(8)
C168 C169 1.441(8)
C169 C174 1.426(8)
C170 C171 1.392(8)
C170 C184 1.550(9)
C171 C172 1.407(9)
C171 H218 0.9300
C172 C173 1.365(9)
C172 H219 0.9300
C173 H220 0.9300
C174 C175 1.379(8)
C174 C187 1.545(8)
C175 C176 1.421(9)
C175 H221 0.9300
C176 C177 1.347(9)
C176 H222 0.9300
C177 H223 0.9300
C178 C179 1.414(8)
C178 C183 1.415(8)
C179 C180 1.391(8)
C179 C184 1.564(9)
C180 C181 1.363(9)
C180 H224 0.9300
C181 C182 1.399(9)
C181 H225 0.9300
C182 C183 1.378(8)
C182 H226 0.9300
C183 C187 1.566(8)
C184 C185 1.527(9)
C184 C186 1.557(8)
C185 H227 0.9600
C185 H228 0.9600
C185 H229 0.9600
C186 H230 0.9600
C186 H231 0.9600
C186 H232 0.9600
C187 C189 1.548(9)
C187 C188 1.550(8)
C188 H233 0.9600
C188 H234 0.9600
C188 H235 0.9600
C189 H236 0.9600
C189 H237 0.9600
C189 H238 0.9600
Li5 O20 1.893(11)
Li5 O19 1.916(12)
Li5 O18 1.917(12)
Li5 O17 1.922(13)
O17 C190 1.434(8)
O17 C193 1.443(8)
C190 C191 1.522(10)
C190 H239 0.9700
C190 H240 0.9700
C191 C192 1.504(10)
C191 H241 0.9700
C191 H242 0.9700
C192 C193 1.482(10)
C192 H243 0.9700
C192 H244 0.9700
C193 H245 0.9700
C193 H246 0.9700
O18 C197 1.435(10)
O18 C194 1.450(10)
C194 C195 1.556(12)
C194 H247 0.9700
C194 H248 0.9700
C195 C196 1.481(15)
C195 H249 0.9700
C195 H250 0.9700
C196 C197 1.482(14)
C196 H251 0.9700
C196 H252 0.9700
C197 H253 0.9700
C197 H254 0.9700
O19 C201 1.434(7)
O19 C198 1.449(7)
C198 C199 1.519(10)
C198 H255 0.9700
C198 H256 0.9700
C199 C200 1.458(10)
C199 H257 0.9700
C199 H258 0.9700
C200 C201 1.465(10)
C200 H259 0.9700
C200 H260 0.9700
C201 H261 0.9700
C201 H262 0.9700
O20 C205 1.442(7)
O20 C202 1.444(7)
C202 C203 1.498(9)
C202 H263 0.9700
C202 H264 0.9700
C203 C204 1.529(10)
C203 H265 0.9700
C203 H266 0.9700
C204 C205 1.504(9)
C204 H267 0.9700
C204 H268 0.9700
C205 H269 0.9700
C205 H270 0.9700
B6 C206 1.489(9)
B6 C219 1.491(9)
B6 C210 1.494(9)
C206 C211 1.419(9)
C206 C207 1.432(9)
C207 C208 1.340(11)
C207 C214 1.492(12)
C208 C209 1.399(11)
C208 H271 0.9300
C209 C218 1.440(10)
C209 C210 1.459(11)
C210 C215 1.384(10)
C211 C212 1.361(11)
C211 C225 1.580(12)
C212 C213 1.338(13)
C212 H272 0.9300
C213 C214 1.387(13)
C213 H273 0.9300
C214 H274 0.9300
C215 C216 1.488(11)
C215 C228 1.488(12)
C216 C217 1.352(13)
C216 H275 0.9300
C217 C218 1.282(13)
C217 H276 0.9300
C218 H277 0.9300
C219 C220 1.409(10)
C219 C224 1.480(11)
C220 C221 1.500(11)
C220 C225 1.502(12)
C221 C222 1.403(13)
C221 H278 0.9300
C222 C223 1.328(13)
C222 H279 0.9300
C223 C224 1.351(11)
C223 H280 0.9300
C224 C228 1.563(12)
C225 C226 1.527(11)
C225 C227 1.550(10)
C226 H281 0.9600
C226 H282 0.9600
C226 H283 0.9600
C227 H284 0.9600
C227 H285 0.9600
C227 H286 0.9600
C228 C230 1.565(11)
C228 C229 1.574(10)
C229 H287 0.9600
C229 H288 0.9600
C229 H289 0.9600
C230 H290 0.9600
C230 H291 0.9600
C230 H292 0.9600
Li6 O23 1.876(12)
Li6 O21 1.922(13)
Li6 O22 1.927(12)
Li6 O24 1.930(12)
O21 C231 1.440(8)
O21 C234 1.442(9)
C231 C232 1.458(12)
C231 H293 0.9700
C231 H294 0.9700
C232 C233 1.450(12)
C232 H295 0.9700
C232 H296 0.9700
C233 C234 1.484(11)
C233 H297 0.9700
C233 H298 0.9700
C234 H299 0.9700
C234 H300 0.9700
O22 C238 1.432(7)
O22 C235 1.449(7)
C235 C236 1.512(8)
C235 H301 0.9700
C235 H302 0.9700
C236 C237 1.509(8)
C236 H303 0.9700
C236 H304 0.9700
C237 C238 1.515(9)
C237 H305 0.9700
C237 H306 0.9700
C238 H307 0.9700
C238 H308 0.9700
O23 C239 1.436(8)
O23 C242 1.456(8)
C239 C240 1.536(12)
C239 H309 0.9700
C239 H310 0.9700
C240 C241 1.362(12)
C240 H311 0.9700
C240 H312 0.9700
C241 C242 1.436(11)
C241 H313 0.9700
C241 H314 0.9700
C242 H315 0.9700
C242 H316 0.9700
O24 C243 1.431(10)
O24 C246 1.448(10)
C243 C244 1.560(12)
C243 H317 0.9700
C243 H318 0.9700
C244 C245 1.532(12)
C244 H319 0.9700
C244 H320 0.9700
C245 C246 1.475(11)
C245 H321 0.9700
C245 H322 0.9700
C246 H323 0.9700
C246 H324 0.9700

loop_
_geom_torsion_atom_site_label_1
_geom_torsion_atom_site_label_2
_geom_torsion_atom_site_label_3
_geom_torsion_atom_site_label_4
_geom_torsion
C5 B1 C1 C6 179.3(5)
C14 B1 C1 C6 2.5(9)
C5 B1 C1 C2 -2.0(9)
C14 B1 C1 C2 -178.8(5)
C6 C1 C2 C9 1.3(8)
B1 C1 C2 C9 -177.4(6)
C6 C1 C2 C3 -179.8(5)
B1 C1 C2 C3 1.5(8)
C9 C2 C3 C4 179.4(6)
C1 C2 C3 C4 0.6(9)
C2 C3 C4 C13 177.4(6)
C2 C3 C4 C5 -2.1(9)
C3 C4 C5 C10 -179.7(6)
C13 C4 C5 C10 0.7(8)
C3 C4 C5 B1 1.4(8)
C13 C4 C5 B1 -178.1(5)
C1 B1 C5 C10 -178.3(5)
C14 B1 C5 C10 -1.5(9)
C1 B1 C5 C4 0.5(8)
C14 B1 C5 C4 177.3(5)
C2 C1 C6 C7 -1.1(9)
B1 C1 C6 C7 177.6(6)
C2 C1 C6 C20 174.9(5)
B1 C1 C6 C20 -6.4(8)
C1 C6 C7 C8 0.7(9)
C20 C6 C7 C8 -175.4(5)
C6 C7 C8 C9 -0.5(10)
C7 C8 C9 C2 0.8(10)
C3 C2 C9 C8 180.0(6)
C1 C2 C9 C8 -1.2(9)
C4 C5 C10 C11 -2.8(9)
B1 C5 C10 C11 176.0(6)
C4 C5 C10 C23 171.6(5)
B1 C5 C10 C23 -9.6(9)
C5 C10 C11 C12 1.7(10)
C23 C10 C11 C12 -172.6(6)
C10 C11 C12 C13 1.6(11)
C11 C12 C13 C4 -3.9(11)
C3 C4 C13 C12 -176.9(6)
C5 C4 C13 C12 2.6(9)
C1 B1 C14 C15 1.6(9)
C5 B1 C14 C15 -175.2(5)
C1 B1 C14 C19 -179.5(6)
C5 B1 C14 C19 3.8(9)
C19 C14 C15 C16 -2.6(9)
B1 C14 C15 C16 176.3(5)
C19 C14 C15 C20 179.5(5)
B1 C14 C15 C20 -1.6(9)
C14 C15 C16 C17 2.2(9)
C20 C15 C16 C17 -179.8(6)
C15 C16 C17 C18 -0.8(10)
C16 C17 C18 C19 -0.3(10)
C17 C18 C19 C14 -0.1(9)
C17 C18 C19 C23 177.2(6)
C15 C14 C19 C18 1.5(9)
B1 C14 C19 C18 -177.4(5)
C15 C14 C19 C23 -175.8(5)
B1 C14 C19 C23 5.3(8)
C16 C15 C20 C21 -60.5(7)
C14 C15 C20 C21 117.5(6)
C16 C15 C20 C22 56.5(7)
C14 C15 C20 C22 -125.6(6)
C16 C15 C20 C6 180.0(5)
C14 C15 C20 C6 -2.1(8)
C7 C6 C20 C21 62.6(7)
C1 C6 C20 C21 -113.4(6)
C7 C6 C20 C22 -55.4(7)
C1 C6 C20 C22 128.6(6)
C7 C6 C20 C15 -177.8(6)
C1 C6 C20 C15 6.1(8)
C18 C19 C23 C10 166.9(5)
C14 C19 C23 C10 -15.8(8)
C18 C19 C23 C24 41.3(8)
C14 C19 C23 C24 -141.5(6)
C18 C19 C23 C25 -75.7(7)
C14 C19 C23 C25 101.6(6)
C11 C10 C23 C19 -167.8(6)
C5 C10 C23 C19 18.0(8)
C11 C10 C23 C24 -41.9(8)
C5 C10 C23 C24 143.9(6)
C11 C10 C23 C25 74.2(7)
C5 C10 C23 C25 -99.9(7)
O4 Li1 O1 C29 78.8(8)
O3 Li1 O1 C29 -150.1(6)
O2 Li1 O1 C29 -32.6(9)
O4 Li1 O1 C26 -90.4(7)
O3 Li1 O1 C26 40.7(9)
O2 Li1 O1 C26 158.2(6)
C29 O1 C26 C27 -9.9(9)
Li1 O1 C26 C27 161.0(7)
O1 C26 C27 C28 16.7(10)
C26 C27 C28 C29 -17.4(11)
C26 O1 C29 C28 -0.9(8)
Li1 O1 C29 C28 -171.3(7)
C27 C28 C29 O1 11.7(10)
O4 Li1 O2 C33 106.4(6)
O3 Li1 O2 C33 -18.4(8)
O1 Li1 O2 C33 -139.3(6)
O4 Li1 O2 C30 -45.9(7)
O3 Li1 O2 C30 -170.7(5)
O1 Li1 O2 C30 68.4(8)
C33 O2 C30 C31 -23.8(8)
Li1 O2 C30 C31 132.0(7)
O2 C30 C31 C32 16.5(9)
C30 C31 C32 C33 -3.5(10)
C30 O2 C33 C32 22.2(8)
Li1 O2 C33 C32 -133.3(7)
C31 C32 C33 O2 -11.1(9)
O4 Li1 O3 C34 -26.9(9)
O1 Li1 O3 C34 -151.9(6)
O2 Li1 O3 C34 87.5(7)
O4 Li1 O3 C37 140.1(6)
O1 Li1 O3 C37 15.1(9)
O2 Li1 O3 C37 -105.5(6)
C37 O3 C34 C35 38.5(7)
Li1 O3 C34 C35 -152.5(6)
O3 C34 C35 C36 -35.3(7)
C34 C35 C36 C37 19.0(8)
C34 O3 C37 C36 -26.7(7)
Li1 O3 C37 C36 164.1(6)
C35 C36 C37 O3 3.8(8)
O3 Li1 O4 C38 54.8(9)
O1 Li1 O4 C38 -178.2(6)
O2 Li1 O4 C38 -61.3(8)
O3 Li1 O4 C41 -127.0(6)
O1 Li1 O4 C41 0.0(8)
O2 Li1 O4 C41 117.0(6)
C41 O4 C38 C39 -26.4(9)
Li1 O4 C38 C39 152.1(7)
O4 C38 C39 C40 32.5(10)
C38 C39 C40 C41 -26.2(9)
C38 O4 C41 C40 9.2(8)
Li1 O4 C41 C40 -169.3(6)
C39 C40 C41 O4 11.0(8)
C46 B2 C42 C47 178.6(5)
C55 B2 C42 C47 -0.3(8)
C46 B2 C42 C43 3.3(8)
C55 B2 C42 C43 -175.6(5)
C47 C42 C43 C44 -179.9(5)
B2 C42 C43 C44 -4.6(8)
C47 C42 C43 C50 -2.1(8)
B2 C42 C43 C50 173.2(5)
C50 C43 C44 C45 -174.8(5)
C42 C43 C44 C45 2.9(9)
C43 C44 C45 C54 -179.5(5)
C43 C44 C45 C46 0.3(8)
C44 C45 C46 C51 177.1(5)
C54 C45 C46 C51 -3.1(8)
C44 C45 C46 B2 -1.5(8)
C54 C45 C46 B2 178.3(5)
C42 B2 C46 C51 -178.9(5)
C55 B2 C46 C51 0.0(8)
C42 B2 C46 C45 -0.4(8)
C55 B2 C46 C45 178.5(5)
C43 C42 C47 C48 1.0(8)
B2 C42 C47 C48 -174.1(5)
C43 C42 C47 C61 -176.9(5)
B2 C42 C47 C61 8.0(8)
C42 C47 C48 C49 0.4(8)
C61 C47 C48 C49 178.2(5)
C47 C48 C49 C50 -0.6(9)
C48 C49 C50 C43 -0.5(9)
C44 C43 C50 C49 179.5(5)
C42 C43 C50 C49 1.8(8)
C45 C46 C51 C52 1.9(8)
B2 C46 C51 C52 -179.5(5)
C45 C46 C51 C64 -175.1(5)
B2 C46 C51 C64 3.4(8)
C46 C51 C52 C53 1.2(9)
C64 C51 C52 C53 178.3(5)
C51 C52 C53 C54 -3.3(9)
C52 C53 C54 C45 2.0(9)
C44 C45 C54 C53 -179.0(5)
C46 C45 C54 C53 1.2(8)
C42 B2 C55 C60 176.9(5)
C46 B2 C55 C60 -2.0(8)
C42 B2 C55 C56 -1.3(8)
C46 B2 C55 C56 179.9(5)
C60 C55 C56 C57 0.8(9)
B2 C55 C56 C57 178.9(5)
C60 C55 C56 C61 176.8(5)
B2 C55 C56 C61 -5.0(8)
C55 C56 C57 C58 -2.0(9)
C61 C56 C57 C58 -178.1(6)
C56 C57 C58 C59 2.2(10)
C57 C58 C59 C60 -1.0(10)
C58 C59 C60 C55 -0.2(9)
C58 C59 C60 C64 -178.6(6)
C56 C55 C60 C59 0.3(9)
B2 C55 C60 C59 -177.8(6)
C56 C55 C60 C64 178.7(5)
B2 C55 C60 C64 0.5(8)
C48 C47 C61 C62 42.8(7)
C42 C47 C61 C62 -139.3(5)
C48 C47 C61 C56 168.5(5)
C42 C47 C61 C56 -13.7(8)
C48 C47 C61 C63 -74.5(7)
C42 C47 C61 C63 103.3(6)
C57 C56 C61 C62 -45.6(8)
C55 C56 C61 C62 138.4(6)
C57 C56 C61 C47 -171.8(5)
C55 C56 C61 C47 12.2(8)
C57 C56 C61 C63 70.7(7)
C55 C56 C61 C63 -105.2(6)
C59 C60 C64 C66 -57.0(7)
C55 C60 C64 C66 124.7(6)
C59 C60 C64 C51 -179.0(5)
C55 C60 C64 C51 2.6(8)
C59 C60 C64 C65 61.4(7)
C55 C60 C64 C65 -117.0(6)
C52 C51 C64 C60 178.3(5)
C46 C51 C64 C60 -4.7(8)
C52 C51 C64 C66 55.8(7)
C46 C51 C64 C66 -127.2(6)
C52 C51 C64 C65 -61.5(7)
C46 C51 C64 C65 115.5(6)
O8 Li2 O5 C70 -1.8(11)
O7 Li2 O5 C70 -119.9(9)
O6 Li2 O5 C70 120.1(8)
O8 Li2 O5 C67 -168.7(7)
O7 Li2 O5 C67 73.2(9)
O6 Li2 O5 C67 -46.7(9)
C70 O5 C67 C68 22.6(11)
Li2 O5 C67 C68 -167.7(7)
O5 C67 C68 C69 -24.8(11)
C67 C68 C69 C70 17.9(10)
C67 O5 C70 C69 -10.4(10)
Li2 O5 C70 C69 -178.4(7)
C68 C69 C70 O5 -4.6(9)
O8 Li2 O6 C74 43.5(8)
O7 Li2 O6 C74 162.5(6)
O5 Li2 O6 C74 -75.4(7)
O8 Li2 O6 C71 -171.2(6)
O7 Li2 O6 C71 -52.3(9)
O5 Li2 O6 C71 69.9(8)
C74 O6 C71 C72 10.7(9)
Li2 O6 C71 C72 -136.3(8)
O6 C71 C72 C73 -0.8(11)
C71 C72 C73 C74 -9.8(13)
C72 C73 C74 O6 16.8(12)
C71 O6 C74 C73 -17.2(10)
Li2 O6 C74 C73 136.2(8)
O8 Li2 O7 C78 133.1(7)
O6 Li2 O7 C78 9.6(10)
O5 Li2 O7 C78 -107.0(8)
O8 Li2 O7 C75 -62.1(7)
O6 Li2 O7 C75 174.4(5)
O5 Li2 O7 C75 57.8(8)
C78 O7 C75 C76 19.5(7)
Li2 O7 C75 C76 -148.4(6)
O7 C75 C76 C77 -36.8(7)
C75 C76 C77 C78 39.8(7)
C75 O7 C78 C77 5.8(7)
Li2 O7 C78 C77 171.6(6)
C76 C77 C78 O7 -28.5(7)
O7 Li2 O8 C82 -21.6(9)
O6 Li2 O8 C82 99.7(8)
O5 Li2 O8 C82 -144.1(6)
O7 Li2 O8 C79 158.9(6)
O6 Li2 O8 C79 -79.9(9)
O5 Li2 O8 C79 36.3(10)
C82 O8 C79 C80 -36.2(9)
Li2 O8 C79 C80 143.4(8)
O8 C79 C80 C81 31.1(11)
C79 C80 C81 C82 -16.0(11)
C79 O8 C82 C81 26.6(8)
Li2 O8 C82 C81 -153.1(7)
C80 C81 C82 O8 -5.6(10)
C87 B3 C83 C88 -178.9(5)
C96 B3 C83 C88 1.8(9)
C87 B3 C83 C84 -0.2(8)
C96 B3 C83 C84 -179.5(5)
C88 C83 C84 C91 -1.2(8)
B3 C83 C84 C91 -179.9(6)
C88 C83 C84 C85 178.2(6)
B3 C83 C84 C85 -0.5(8)
C91 C84 C85 C86 178.8(6)
C83 C84 C85 C86 -0.6(9)
C84 C85 C86 C95 -178.1(6)
C84 C85 C86 C87 2.3(10)
C85 C86 C87 C92 -179.6(6)
C95 C86 C87 C92 0.8(9)
C85 C86 C87 B3 -2.8(9)
C95 C86 C87 B3 177.6(6)
C83 B3 C87 C92 178.6(6)
C96 B3 C87 C92 -2.0(9)
C83 B3 C87 C86 1.8(9)
C96 B3 C87 C86 -178.9(5)
C84 C83 C88 C89 1.1(9)
B3 C83 C88 C89 179.8(6)
C84 C83 C88 C102 -176.5(5)
B3 C83 C88 C102 2.2(8)
C83 C88 C89 C90 -0.5(9)
C102 C88 C89 C90 177.2(6)
C88 C89 C90 C91 -0.2(10)
C89 C90 C91 C84 0.2(10)
C85 C84 C91 C90 -178.9(6)
C83 C84 C91 C90 0.5(9)
C86 C87 C92 C93 -1.7(9)
B3 C87 C92 C93 -178.4(6)
C86 C87 C92 C105 179.1(5)
B3 C87 C92 C105 2.3(9)
C87 C92 C93 C94 2.4(10)
C105 C92 C93 C94 -178.3(6)
C92 C93 C94 C95 -2.5(12)
C93 C94 C95 C86 1.6(12)
C85 C86 C95 C94 179.7(7)
C87 C86 C95 C94 -0.7(10)
C83 B3 C96 C97 -2.0(8)
C87 B3 C96 C97 178.6(5)
C83 B3 C96 C101 -179.9(6)
C87 B3 C96 C101 0.7(9)
C101 C96 C97 C98 -1.2(9)
B3 C96 C97 C98 -179.1(6)
C101 C96 C97 C102 176.2(6)
B3 C96 C97 C102 -1.7(8)
C96 C97 C98 C99 -0.4(10)
C102 C97 C98 C99 -177.9(6)
C97 C98 C99 C100 0.5(11)
C98 C99 C100 C101 1.0(11)
C99 C100 C101 C96 -2.5(10)
C99 C100 C101 C105 177.6(6)
C97 C96 C101 C100 2.6(9)
B3 C96 C101 C100 -179.5(5)
C97 C96 C101 C105 -177.5(5)
B3 C96 C101 C105 0.4(9)
C98 C97 C102 C103 -53.4(8)
C96 C97 C102 C103 129.2(6)
C98 C97 C102 C104 64.2(7)
C96 C97 C102 C104 -113.1(6)
C98 C97 C102 C88 -177.3(5)
C96 C97 C102 C88 5.3(8)
C89 C88 C102 C103 53.2(8)
C83 C88 C102 C103 -129.1(6)
C89 C88 C102 C104 -64.7(7)
C83 C88 C102 C104 112.9(6)
C89 C88 C102 C97 176.8(6)
C83 C88 C102 C97 -5.5(8)
C93 C92 C105 C106 -57.8(8)
C87 C92 C105 C106 121.5(7)
C93 C92 C105 C101 179.5(6)
C87 C92 C105 C101 -1.3(9)
C93 C92 C105 C107 58.4(8)
C87 C92 C105 C107 -122.4(6)
C100 C101 C105 C92 179.7(6)
C96 C101 C105 C92 -0.1(9)
C100 C101 C105 C106 57.4(8)
C96 C101 C105 C106 -122.4(6)
C100 C101 C105 C107 -59.5(7)
C96 C101 C105 C107 120.7(7)
O10 Li3 O9 C111 138.6(7)
O11 Li3 O9 C111 20.7(9)
O12 Li3 O9 C111 -89.4(8)
O10 Li3 O9 C108 -23.5(10)
O11 Li3 O9 C108 -141.3(6)
O12 Li3 O9 C108 108.6(7)
C111 O9 C108 C109 17.8(8)
Li3 O9 C108 C109 -178.2(7)
O9 C108 C109 C110 -2.0(10)
C108 C109 C110 C111 -13.6(12)
C108 O9 C111 C110 -26.0(9)
Li3 O9 C111 C110 169.2(8)
C109 C110 C111 O9 24.7(12)
O11 Li3 O10 C112 -65.1(8)
O12 Li3 O10 C112 49.2(10)
O9 Li3 O10 C112 174.4(6)
O11 Li3 O10 C115 96.2(8)
O12 Li3 O10 C115 -149.6(7)
O9 Li3 O10 C115 -24.4(10)
C115 O10 C112 C113 8.1(10)
Li3 O10 C112 C113 172.3(8)
O10 C112 C113 C114 -23.9(12)
C112 C113 C114 C115 29.5(13)
C112 O10 C115 C114 9.8(9)
Li3 O10 C115 C114 -153.6(7)
C113 C114 C115 O10 -24.0(11)
O10 Li3 O11 C116 131.1(10)
O12 Li3 O11 C116 6.1(12)
O9 Li3 O11 C116 -105.6(11)
O10 Li3 O11 C119 -36.4(10)
O12 Li3 O11 C119 -161.4(8)
O9 Li3 O11 C119 86.9(10)
C119 O11 C116 C117 2.0(14)
Li3 O11 C116 C117 -167.0(9)
O11 C116 C117 C118 6.5(16)
C116 C117 C118 C119 -12.6(17)
C117 C118 C119 O11 13.9(16)
C116 O11 C119 C118 -10.5(15)
Li3 O11 C119 C118 159.7(10)
O10 Li3 O12 C123 -42.2(10)
O11 Li3 O12 C123 73.3(8)
O9 Li3 O12 C123 -171.5(5)
O10 Li3 O12 C120 157.7(6)
O11 Li3 O12 C120 -86.8(7)
O9 Li3 O12 C120 28.4(8)
C123 O12 C120 C121 20.0(7)
Li3 O12 C120 C121 -176.9(6)
O12 C120 C121 C122 -34.4(7)
C120 C121 C122 C123 35.7(8)
C120 O12 C123 C122 2.9(7)
Li3 O12 C123 C122 -159.0(6)
C121 C122 C123 O12 -24.4(8)
C128 B4 C124 C125 -3.0(8)
C137 B4 C124 C125 178.6(5)
C128 B4 C124 C129 -179.2(5)
C137 B4 C124 C129 2.4(9)
C129 C124 C125 C126 -178.5(5)
B4 C124 C125 C126 5.4(9)
C129 C124 C125 C132 -0.5(9)
B4 C124 C125 C132 -176.6(5)
C124 C125 C126 C127 -4.6(9)
C132 C125 C126 C127 177.5(6)
C125 C126 C127 C136 -178.7(6)
C125 C126 C127 C128 1.0(9)
C126 C127 C128 C133 -179.2(5)
C136 C127 C128 C133 0.4(8)
C126 C127 C128 B4 1.5(8)
C136 C127 C128 B4 -178.8(5)
C124 B4 C128 C133 -179.7(5)
C137 B4 C128 C133 -1.3(8)
C124 B4 C128 C127 -0.5(8)
C137 B4 C128 C127 178.0(5)
C125 C124 C129 C130 0.4(8)
B4 C124 C129 C130 176.5(5)
C125 C124 C129 C143 179.4(5)
B4 C124 C129 C143 -4.5(8)
C124 C129 C130 C131 -0.2(9)
C143 C129 C130 C131 -179.3(5)
C129 C130 C131 C132 0.2(10)
C130 C131 C132 C125 -0.4(10)
C126 C125 C132 C131 178.4(6)
C124 C125 C132 C131 0.5(9)
C127 C128 C133 C134 -1.2(8)
B4 C128 C133 C134 178.1(5)
C127 C128 C133 C146 176.7(5)
B4 C128 C133 C146 -4.0(8)
C128 C133 C134 C135 0.4(9)
C146 C133 C134 C135 -177.5(5)
C133 C134 C135 C136 1.1(10)
C134 C135 C136 C127 -1.9(10)
C126 C127 C136 C135 -179.3(6)
C128 C127 C136 C135 1.1(9)
C128 B4 C137 C142 1.5(8)
C124 B4 C137 C142 179.9(5)
C128 B4 C137 C138 -177.6(5)
C124 B4 C137 C138 0.9(8)
C142 C137 C138 C139 0.0(8)
B4 C137 C138 C139 179.1(5)
C142 C137 C138 C143 179.1(5)
B4 C137 C138 C143 -1.9(8)
C137 C138 C139 C140 0.2(9)
C143 C138 C139 C140 -178.9(5)
C138 C139 C140 C141 0.3(10)
C139 C140 C141 C142 -0.9(9)
C138 C137 C142 C141 -0.7(8)
B4 C137 C142 C141 -179.7(5)
C138 C137 C142 C146 -177.4(5)
B4 C137 C142 C146 3.6(8)
C140 C141 C142 C137 1.1(9)
C140 C141 C142 C146 177.9(5)
C130 C129 C143 C145 -55.4(7)
C124 C129 C143 C145 125.5(6)
C130 C129 C143 C144 63.0(7)
C124 C129 C143 C144 -116.0(6)
C130 C129 C143 C138 -177.5(5)
C124 C129 C143 C138 3.5(8)
C139 C138 C143 C129 178.9(5)
C137 C138 C143 C129 -0.1(8)
C139 C138 C143 C145 56.0(7)
C137 C138 C143 C145 -123.0(6)
C139 C138 C143 C144 -61.1(7)
C137 C138 C143 C144 119.9(6)
C134 C133 C146 C147 -50.2(7)
C128 C133 C146 C147 131.9(5)
C134 C133 C146 C142 -173.5(5)
C128 C133 C146 C142 8.6(7)
C134 C133 C146 C148 67.7(7)
C128 C133 C146 C148 -110.1(6)
C137 C142 C146 C147 -132.2(6)
C141 C142 C146 C147 51.1(7)
C137 C142 C146 C133 -8.4(8)
C141 C142 C146 C133 174.8(5)
C137 C142 C146 C148 110.0(6)
C141 C142 C146 C148 -66.8(7)
O16 Li4 O13 C149 172.6(6)
O14 Li4 O13 C149 49.1(8)
O15 Li4 O13 C149 -63.9(8)
O16 Li4 O13 C152 -28.6(9)
O14 Li4 O13 C152 -152.1(5)
O15 Li4 O13 C152 94.9(7)
C152 O13 C149 C150 4.2(9)
Li4 O13 C149 C150 166.1(7)
O13 C149 C150 C151 -1.6(12)
C149 C150 C151 C152 -1.6(12)
C149 O13 C152 C151 -5.1(8)
Li4 O13 C152 C151 -166.4(6)
C150 C151 C152 O13 4.0(9)
O16 Li4 O14 C156 -96.2(7)
O13 Li4 O14 C156 31.2(9)
O15 Li4 O14 C156 149.6(6)
O16 Li4 O14 C153 86.5(7)
O13 Li4 O14 C153 -146.2(5)
O15 Li4 O14 C153 -27.8(7)
C156 O14 C153 C154 33.9(7)
Li4 O14 C153 C154 -148.2(6)
O14 C153 C154 C155 -18.8(8)
C153 C154 C155 C156 -2.0(8)
C153 O14 C156 C155 -34.8(7)
Li4 O14 C156 C155 147.6(6)
C154 C155 C156 O14 22.3(8)
O16 Li4 O15 C157 -11.9(8)
O13 Li4 O15 C157 -139.7(6)
O14 Li4 O15 C157 102.9(6)
O16 Li4 O15 C160 -170.3(4)
O13 Li4 O15 C160 61.9(7)
O14 Li4 O15 C160 -55.5(7)
C160 O15 C157 C158 -1.6(7)
Li4 O15 C157 C158 -161.9(6)
O15 C157 C158 C159 23.4(7)
C157 C158 C159 C160 -35.2(7)
C157 O15 C160 C159 -21.2(7)
Li4 O15 C160 C159 141.0(6)
C158 C159 C160 O15 34.8(7)
O13 Li4 O16 C164 -151.3(5)
O14 Li4 O16 C164 -27.3(8)
O15 Li4 O16 C164 83.6(6)
O13 Li4 O16 C161 64.7(8)
O14 Li4 O16 C161 -171.3(5)
O15 Li4 O16 C161 -60.5(7)
C164 O16 C161 C162 -17.5(7)
Li4 O16 C161 C162 129.9(6)
O16 C161 C162 C163 34.7(6)
C161 C162 C163 C164 -38.7(6)
C161 O16 C164 C163 -7.2(7)
Li4 O16 C164 C163 -155.3(6)
C162 C163 C164 O16 28.9(6)
C169 B5 C165 C166 0.1(8)
C178 B5 C165 C166 -178.1(5)
C169 B5 C165 C170 178.9(5)
C178 B5 C165 C170 0.7(8)
C170 C165 C166 C167 179.9(5)
B5 C165 C166 C167 -1.3(8)
C170 C165 C166 C173 -1.2(8)
B5 C165 C166 C173 177.6(5)
C165 C166 C167 C168 0.3(9)
C173 C166 C167 C168 -178.5(5)
C166 C167 C168 C177 -178.1(6)
C166 C167 C168 C169 2.0(9)
C167 C168 C169 C174 179.2(5)
C177 C168 C169 C174 -0.7(8)
C167 C168 C169 B5 -3.1(8)
C177 C168 C169 B5 177.0(5)
C165 B5 C169 C174 179.8(5)
C178 B5 C169 C174 -2.1(8)
C165 B5 C169 C168 2.1(8)
C178 B5 C169 C168 -179.8(5)
C166 C165 C170 C171 1.0(8)
B5 C165 C170 C171 -177.8(5)
C166 C165 C170 C184 -176.5(5)
B5 C165 C170 C184 4.7(8)
C165 C170 C171 C172 -0.6(8)
C184 C170 C171 C172 176.9(5)
C170 C171 C172 C173 0.5(9)
C171 C172 C173 C166 -0.8(10)
C167 C166 C173 C172 179.9(6)
C165 C166 C173 C172 1.1(9)
C168 C169 C174 C175 0.7(8)
B5 C169 C174 C175 -176.9(5)
C168 C169 C174 C187 -178.6(5)
B5 C169 C174 C187 3.8(8)
C169 C174 C175 C176 -0.6(9)
C187 C174 C175 C176 178.8(5)
C174 C175 C176 C177 0.5(9)
C175 C176 C177 C168 -0.4(9)
C167 C168 C177 C176 -179.4(6)
C169 C168 C177 C176 0.5(8)
C165 B5 C178 C179 -2.3(8)
C169 B5 C178 C179 179.6(5)
C165 B5 C178 C183 178.6(5)
C169 B5 C178 C183 0.5(8)
C183 C178 C179 C180 -0.4(8)
B5 C178 C179 C180 -179.6(5)
C183 C178 C179 C184 177.5(5)
B5 C178 C179 C184 -1.6(8)
C178 C179 C180 C181 -0.2(9)
C184 C179 C180 C181 -178.2(5)
C179 C180 C181 C182 0.0(9)
C180 C181 C182 C183 1.0(9)
C181 C182 C183 C178 -1.7(9)
C181 C182 C183 C187 179.4(5)
C179 C178 C183 C182 1.4(8)
B5 C178 C183 C182 -179.5(5)
C179 C178 C183 C187 -179.7(5)
B5 C178 C183 C187 -0.6(8)
C171 C170 C184 C185 50.8(7)
C165 C170 C184 C185 -131.7(6)
C171 C170 C184 C186 -67.8(7)
C165 C170 C184 C186 109.7(6)
C171 C170 C184 C179 174.3(5)
C165 C170 C184 C179 -8.3(8)
C180 C179 C184 C185 -51.7(7)
C178 C179 C184 C185 130.4(6)
C180 C179 C184 C170 -175.5(5)
C178 C179 C184 C170 6.7(8)
C180 C179 C184 C186 65.9(7)
C178 C179 C184 C186 -112.0(6)
C175 C174 C187 C189 56.0(7)
C169 C174 C187 C189 -124.7(6)
C175 C174 C187 C188 -62.5(7)
C169 C174 C187 C188 116.9(6)
C175 C174 C187 C183 177.0(5)
C169 C174 C187 C183 -3.7(7)
C182 C183 C187 C174 -179.0(5)
C178 C183 C187 C174 2.1(8)
C182 C183 C187 C189 -58.0(7)
C178 C183 C187 C189 123.1(6)
C182 C183 C187 C188 60.5(7)
C178 C183 C187 C188 -118.5(6)
O20 Li5 O17 C190 116.5(8)
O19 Li5 O17 C190 -119.8(7)
O18 Li5 O17 C190 -0.5(10)
O20 Li5 O17 C193 -81.6(8)
O19 Li5 O17 C193 42.2(8)
O18 Li5 O17 C193 161.5(6)
C193 O17 C190 C191 14.8(8)
Li5 O17 C190 C191 178.2(6)
O17 C190 C191 C192 5.3(8)
C190 C191 C192 C193 -22.7(8)
C190 O17 C193 C192 -29.4(8)
Li5 O17 C193 C192 164.8(6)
C191 C192 C193 O17 32.1(8)
O20 Li5 O18 C197 -158.2(7)
O19 Li5 O18 C197 78.3(9)
O17 Li5 O18 C197 -36.5(10)
O20 Li5 O18 C194 22.3(9)
O19 Li5 O18 C194 -101.2(7)
O17 Li5 O18 C194 144.0(6)
C197 O18 C194 C195 -22.6(9)
Li5 O18 C194 C195 157.0(7)
O18 C194 C195 C196 2.5(10)
C194 C195 C196 C197 17.5(12)
C194 O18 C197 C196 33.0(9)
Li5 O18 C197 C196 -146.5(8)
C195 C196 C197 O18 -30.9(11)
O20 Li5 O19 C201 -163.8(6)
O18 Li5 O19 C201 -45.0(8)
O17 Li5 O19 C201 72.7(6)
O20 Li5 O19 C198 42.5(10)
O18 Li5 O19 C198 161.3(6)
O17 Li5 O19 C198 -81.0(7)
C201 O19 C198 C199 -4.9(8)
Li5 O19 C198 C199 150.0(7)
O19 C198 C199 C200 22.4(9)
C198 C199 C200 C201 -31.8(10)
C198 O19 C201 C200 -14.6(8)
Li5 O19 C201 C200 -173.3(7)
C199 C200 C201 O19 29.2(9)
O19 Li5 O20 C205 -15.7(10)
O18 Li5 O20 C205 -137.9(7)
O17 Li5 O20 C205 102.9(8)
O19 Li5 O20 C202 -171.4(5)
O18 Li5 O20 C202 66.4(7)
O17 Li5 O20 C202 -52.8(8)
C205 O20 C202 C203 -21.1(7)
Li5 O20 C202 C203 139.9(6)
O20 C202 C203 C204 36.6(7)
C202 C203 C204 C205 -38.1(7)
C202 O20 C205 C204 -4.1(8)
Li5 O20 C205 C204 -161.3(6)
C203 C204 C205 O20 26.8(7)
C219 B6 C206 C211 2.7(9)
C210 B6 C206 C211 178.7(6)
C219 B6 C206 C207 -176.9(6)
C210 B6 C206 C207 -0.9(9)
C211 C206 C207 C208 179.4(7)
B6 C206 C207 C208 -1.1(10)
C211 C206 C207 C214 -2.4(9)
B6 C206 C207 C214 177.2(6)
C206 C207 C208 C209 1.0(11)
C214 C207 C208 C209 -177.1(7)
C207 C208 C209 C218 -178.2(8)
C207 C208 C209 C210 1.2(11)
C208 C209 C210 C215 178.7(7)
C218 C209 C210 C215 -1.9(10)
C208 C209 C210 B6 -3.0(9)
C218 C209 C210 B6 176.4(6)
C206 B6 C210 C215 -178.9(6)
C219 B6 C210 C215 -2.9(10)
C206 B6 C210 C209 2.8(9)
C219 B6 C210 C209 178.8(6)
C207 C206 C211 C212 3.1(10)
B6 C206 C211 C212 -176.4(7)
C207 C206 C211 C225 -171.1(6)
B6 C206 C211 C225 9.4(9)
C206 C211 C212 C213 -1.3(12)
C225 C211 C212 C213 173.0(8)
C211 C212 C213 C214 -1.2(15)
C212 C213 C214 C207 1.7(14)
C208 C207 C214 C213 178.3(8)
C206 C207 C214 C213 0.2(10)
C209 C210 C215 C216 2.7(10)
B6 C210 C215 C216 -175.5(6)
C209 C210 C215 C228 -174.8(6)
B6 C210 C215 C228 6.9(10)
C210 C215 C216 C217 -1.7(11)
C228 C215 C216 C217 175.9(7)
C215 C216 C217 C218 -0.2(14)
C216 C217 C218 C209 1.0(15)
C208 C209 C218 C217 179.4(8)
C210 C209 C218 C217 0.0(12)
C206 B6 C219 C220 -4.0(9)
C210 B6 C219 C220 -179.8(6)
C206 B6 C219 C224 173.4(6)
C210 B6 C219 C224 -2.4(9)
C224 C219 C220 C221 0.2(9)
B6 C219 C220 C221 177.6(6)
C224 C219 C220 C225 175.1(6)
B6 C219 C220 C225 -7.5(10)
C219 C220 C221 C222 -1.6(10)
C225 C220 C221 C222 -176.4(7)
C220 C221 C222 C223 1.7(13)
C221 C222 C223 C224 -0.2(15)
C222 C223 C224 C219 -1.4(12)
C222 C223 C224 C228 178.9(8)
C220 C219 C224 C223 1.3(10)
B6 C219 C224 C223 -176.1(7)
C220 C219 C224 C228 -179.0(6)
B6 C219 C224 C228 3.6(9)
C219 C220 C225 C226 145.0(7)
C221 C220 C225 C226 -40.4(10)
C219 C220 C225 C227 -97.8(8)
C221 C220 C225 C227 76.7(8)
C219 C220 C225 C211 18.7(10)
C221 C220 C225 C211 -166.8(6)
C212 C211 C225 C220 165.8(7)
C206 C211 C225 C220 -19.8(9)
C212 C211 C225 C226 41.7(10)
C206 C211 C225 C226 -143.8(7)
C212 C211 C225 C227 -75.7(9)
C206 C211 C225 C227 98.7(8)
C210 C215 C228 C224 -5.4(10)
C216 C215 C228 C224 177.0(7)
C210 C215 C228 C230 -129.3(8)
C216 C215 C228 C230 53.1(10)
C210 C215 C228 C229 112.2(8)
C216 C215 C228 C229 -65.3(9)
C223 C224 C228 C215 179.7(7)
C219 C224 C228 C215 0.1(10)
C223 C224 C228 C230 -53.0(9)
C219 C224 C228 C230 127.3(7)
C223 C224 C228 C229 58.9(9)
C219 C224 C228 C229 -120.8(7)
O23 Li6 O21 C231 150.7(7)
O22 Li6 O21 C231 30.2(9)
O24 Li6 O21 C231 -82.9(9)
O23 Li6 O21 C234 -18.7(9)
O22 Li6 O21 C234 -139.2(6)
O24 Li6 O21 C234 107.7(8)
C234 O21 C231 C232 -18.9(10)
Li6 O21 C231 C232 170.3(7)
O21 C231 C232 C233 23.1(12)
C231 C232 C233 C234 -18.4(12)
C231 O21 C234 C233 7.4(10)
Li6 O21 C234 C233 178.3(7)
C232 C233 C234 O21 6.9(11)
O23 Li6 O22 C238 144.9(6)
O21 Li6 O22 C238 -96.3(7)
O24 Li6 O22 C238 24.3(9)
O23 Li6 O22 C235 -48.6(9)
O21 Li6 O22 C235 70.3(7)
O24 Li6 O22 C235 -169.2(5)
C238 O22 C235 C236 3.4(7)
Li6 O22 C235 C236 -165.0(6)
O22 C235 C236 C237 -26.4(7)
C235 C236 C237 C238 38.0(6)
C235 O22 C238 C237 20.9(6)
Li6 O22 C238 C237 -171.0(6)
C236 C237 C238 O22 -36.3(6)
O21 Li6 O23 C239 93.3(8)
O22 Li6 O23 C239 -151.0(7)
O24 Li6 O23 C239 -34.9(11)
O21 Li6 O23 C242 -66.1(9)
O22 Li6 O23 C242 49.6(10)
O24 Li6 O23 C242 165.7(7)
C242 O23 C239 C240 10.1(10)
Li6 O23 C239 C240 -152.7(7)
O23 C239 C240 C241 -27.5(12)
C239 C240 C241 C242 33.6(13)
C240 C241 C242 O23 -27.8(13)
C239 O23 C242 C241 9.4(11)
Li6 O23 C242 C241 171.8(8)
O23 Li6 O24 C243 152.3(7)
O21 Li6 O24 C243 26.8(10)
O22 Li6 O24 C243 -86.7(9)
O23 Li6 O24 C246 -25.8(10)
O21 Li6 O24 C246 -151.3(6)
O22 Li6 O24 C246 95.3(7)
C246 O24 C243 C244 -31.1(8)
Li6 O24 C243 C244 150.6(7)
O24 C243 C244 C245 36.4(8)
C243 C244 C245 C246 -27.3(9)
C243 O24 C246 C245 14.5(10)
Li6 O24 C246 C245 -167.1(7)
C244 C245 C246 O24 9.2(10)
